data_7118465
loop_
_publ_author_name
'Bhunia, Asamanjoy'
'Dey, Subarna'
'Moreno, Jos\'e Mar\'ia'
'Diaz, Urbano'
'Concepcion, Patricia'
'Van Hecke, Kristof'
'Janiak, Christoph'
'Van Der Voort, Pascal'

_publ_section_title
;
 A homochiral vanadium-salen based cadmium bpdc MOF with permanent
 porosity as an asymmetric catalyst in solvent-free cyanosilylation.
;
_journal_issue 7
_journal_name_full 'Chemical communications (Cambridge, England)'
_journal_page_first 1401
_journal_page_last 1404
_journal_paper_doi 10.1039/c5cc09459c
_journal_volume 52
_journal_year 2016
_chemical_absolute_configuration rmad
_chemical_formula_moiety 'C104 H100 Cd2 N8 O13.63 V2'
_chemical_formula_sum 'C104 H100 Cd2 N8 O13.63 V2'
_chemical_formula_weight 2006.69
_chemical_name_systematic
;
 ?
;
_space_group_crystal_system orthorhombic
_space_group_IT_number 17
_space_group_name_Hall 'P 2c 2'
_space_group_name_H-M_alt 'P 2 2 21'
_symmetry_space_group_name_Hall 'P 2c 2'
_symmetry_space_group_name_H-M 'P 2 2 21'
_atom_sites_solution_hydrogens geom
_atom_sites_solution_primary direct
_audit_creation_date 2015-04-06
_audit_creation_method
;
Olex2 1.2
(compiled 2015.01.26 svn.r3151 for OlexSys, GUI svn.r4998)
;
_audit_update_record
;
2015-09-02 deposited with the CCDC.
2015-11-19 downloaded from the CCDC.
;
_cell_angle_alpha 90
_cell_angle_beta 90
_cell_angle_gamma 90
_cell_formula_units_Z 4
_cell_length_a 17.0460(5)
_cell_length_b 24.0462(6)
_cell_length_c 28.8442(6)
_cell_measurement_reflns_used 13815
_cell_measurement_temperature 100.0(1)
_cell_measurement_theta_max 75.7310
_cell_measurement_theta_min 3.0180
_cell_volume 11823.0(5)
_computing_cell_refinement
;
CrysAlisPro, Agilent Technologies,
Version 1.171.37.31 (release 14-01-2014 CrysAlis171 .NET)
(compiled Jan 14 2014,18:38:05)
;
_computing_data_collection
;
CrysAlisPro, Agilent Technologies,
Version 1.171.37.31 (release 14-01-2014 CrysAlis171 .NET)
(compiled Jan 14 2014,18:38:05)
;
_computing_data_reduction
;
CrysAlisPro, Agilent Technologies,
Version 1.171.37.31 (release 14-01-2014 CrysAlis171 .NET)
(compiled Jan 14 2014,18:38:05)
;
_computing_molecular_graphics 'Olex2 (Dolomanov et al., 2009)'
_computing_publication_material 'Olex2 (Dolomanov et al., 2009)'
_computing_structure_refinement 'ShelXL (Sheldrick, 2008)'
_computing_structure_solution 'ShelXS (Sheldrick, 2008)'
_diffrn_ambient_environment N~2~
_diffrn_ambient_temperature 100.0(1)
_diffrn_detector 'CCD plate'
_diffrn_detector_area_resol_mean 10.4839
_diffrn_detector_type Atlas
_diffrn_measured_fraction_theta_full 0.999
_diffrn_measured_fraction_theta_max 0.986
_diffrn_measurement_details
;
  1 omega   -2.00   23.00   1.0000    1.0000
omega____ theta____ kappa____ phi______ frames
    -       41.6798  -19.0000 -138.0000 25

  2 omega  149.00  175.00   1.0000    3.0000
omega____ theta____ kappa____ phi______ frames
    -      111.0000  108.0000 -161.0000 26

  3 omega   59.00   85.00   1.0000    3.0000
omega____ theta____ kappa____ phi______ frames
    -      111.0000 -121.0000   17.0000 26

  4 omega  109.00  143.00   1.0000    3.0000
omega____ theta____ kappa____ phi______ frames
    -      111.0000  108.0000 -161.0000 34

  5 omega   49.00   77.00   1.0000    1.0000
omega____ theta____ kappa____ phi______ frames
    -       41.6798 -125.0000 -150.0000 28

  6 omega  -43.00   13.00   1.0000    3.0000
omega____ theta____ kappa____ phi______ frames
    -      -43.5000   30.0000 -150.0000 56

  7 omega -122.00  -83.00   1.0000    3.0000
omega____ theta____ kappa____ phi______ frames
    -      -43.5000  -94.0000  -60.0000 39

  8 omega -123.00  -81.00   1.0000    3.0000
omega____ theta____ kappa____ phi______ frames
    -      -43.5000  -94.0000  150.0000 42

  9 omega   33.00   73.00   1.0000    3.0000
omega____ theta____ kappa____ phi______ frames
    -      111.0000  -94.0000  150.0000 40

 10 omega   83.00  108.00   1.0000    3.0000
omega____ theta____ kappa____ phi______ frames
    -      111.0000  -94.0000  150.0000 25

 11 omega   43.00  121.00   1.0000    3.0000
omega____ theta____ kappa____ phi______ frames
    -      111.0000 -125.0000   90.0000 78

 12 omega   50.00   98.00   1.0000    3.0000
omega____ theta____ kappa____ phi______ frames
    -      111.0000  -45.0000 -120.0000 48

 13 omega   40.00   86.00   1.0000    3.0000
omega____ theta____ kappa____ phi______ frames
    -      111.0000  -30.0000   30.0000 46

 14 omega   83.00  176.00   1.0000    3.0000
omega____ theta____ kappa____ phi______ frames
    -      111.0000   19.0000   28.0000 93

 15 omega -118.00   -9.00   1.0000    1.0000
omega____ theta____ kappa____ phi______ frames
    -      -41.6798  -77.0000 -150.0000 109

 16 omega   35.00   91.00   1.0000    3.0000
omega____ theta____ kappa____ phi______ frames
    -      111.0000  -30.0000 -180.0000 56

 17 omega   58.00  111.00   1.0000    3.0000
omega____ theta____ kappa____ phi______ frames
    -      111.0000   15.0000  -60.0000 53

 18 omega   58.00  178.00   1.0000    3.0000
omega____ theta____ kappa____ phi______ frames
    -      111.0000   15.0000 -180.0000 120
;
_diffrn_measurement_device 'four-circle diffractometer'
_diffrn_measurement_device_type 'SuperNova, Dual, Cu at zero, Atlas'
_diffrn_measurement_method '\w scans'
_diffrn_orient_matrix_UB_11 0.0762871000
_diffrn_orient_matrix_UB_12 0.0330311000
_diffrn_orient_matrix_UB_13 -0.0078762000
_diffrn_orient_matrix_UB_21 -0.0436341000
_diffrn_orient_matrix_UB_22 0.0544626000
_diffrn_orient_matrix_UB_23 0.0110872000
_diffrn_orient_matrix_UB_31 0.0209486000
_diffrn_orient_matrix_UB_32 -0.0069140000
_diffrn_orient_matrix_UB_33 0.0516651000
_diffrn_radiation_monochromator mirror
_diffrn_radiation_probe x-ray
_diffrn_radiation_type CuK\a
_diffrn_radiation_wavelength 1.54184
_diffrn_reflns_av_R_equivalents 0.0926
_diffrn_reflns_av_unetI/netI 0.1091
_diffrn_reflns_laue_measured_fraction_full 0.999
_diffrn_reflns_laue_measured_fraction_max 0.986
_diffrn_reflns_limit_h_max 21
_diffrn_reflns_limit_h_min -21
_diffrn_reflns_limit_k_max 30
_diffrn_reflns_limit_k_min -29
_diffrn_reflns_limit_l_max 35
_diffrn_reflns_limit_l_min -24
_diffrn_reflns_number 68492
_diffrn_reflns_point_group_measured_fraction_full 0.994
_diffrn_reflns_point_group_measured_fraction_max 0.966
_diffrn_reflns_theta_full 67.684
_diffrn_reflns_theta_max 76.620
_diffrn_reflns_theta_min 3.178
_diffrn_source 'sealed X-ray tube'
_diffrn_source_type 'SuperNova (Cu) X-ray Source'
_exptl_absorpt_coefficient_mu 4.565
_exptl_absorpt_correction_T_max 0.946
_exptl_absorpt_correction_T_min 0.889
_exptl_absorpt_correction_type gaussian
_exptl_absorpt_process_details
;
CrysAlisPro, Agilent Technologies,
Version 1.171.37.31 (release 14-01-2014 CrysAlis171 .NET)
(compiled Jan 14 2014,18:38:05)
Numerical absorption correction based on gaussian integration over
            a multifaceted crystal model
Empirical absorption correction using spherical harmonics,
 implemented in SCALE3 ABSPACK scaling algorithm.
;
_exptl_crystal_colour 'clear colourless'
_exptl_crystal_colour_lustre clear
_exptl_crystal_colour_primary colourless
_exptl_crystal_density_diffrn 1.127
_exptl_crystal_description plate
_exptl_crystal_F_000 4124.1
_exptl_crystal_size_max 0.1328
_exptl_crystal_size_mid 0.1279
_exptl_crystal_size_min 0.0661
_refine_diff_density_max 1.382
_refine_diff_density_min -0.799
_refine_diff_density_rms 0.079
_refine_ls_abs_structure_details
;
 Flack x determined using 6032 quotients [(I+)-(I-)]/[(I+)+(I-)]
 (Parsons and Flack (2004), Acta Cryst. A60, s61).
;
_refine_ls_abs_structure_Flack 0.003(7)
_refine_ls_extinction_method none
_refine_ls_goodness_of_fit_ref 0.957
_refine_ls_hydrogen_treatment constr
_refine_ls_matrix_type full
_refine_ls_number_parameters 1193
_refine_ls_number_reflns 24063
_refine_ls_number_restraints 42
_refine_ls_restrained_S_all 0.959
_refine_ls_R_factor_all 0.0767
_refine_ls_R_factor_gt 0.0564
_refine_ls_shift/su_max 0.001
_refine_ls_shift/su_mean 0.000
_refine_ls_structure_factor_coef Fsqd
_refine_ls_weighting_details 'w=1/[\s^2^(Fo^2^)+(0.0431P)^2^] where P=(Fo^2^+2Fc^2^)/3'
_refine_ls_weighting_scheme calc
_refine_ls_wR_factor_gt 0.1276
_refine_ls_wR_factor_ref 0.1393
_reflns_Friedel_coverage 0.814
_reflns_friedel_fraction_full 0.989
_reflns_friedel_fraction_max 0.942
_reflns_number_gt 17587
_reflns_number_total 24063
_reflns_threshold_expression 'I > 2\s(I)'
_cod_data_source_file c5cc09459c2.cif
_cod_data_source_block ab-212-f
_cod_database_code 7118465
_shelxl_version_number 2013-4
_chemical_oxdiff_formula 'C104 H100 Cd2 N8 O13.63 V2'
_shelx_space_group_comment
;
The symmetry employed for this shelxl refinement is uniquely defined
by the following loop, which should always be used as a source of
symmetry information in preference to the above space-group names.
They are only intended as comments.
;
_reflns_odcompleteness_completeness 99.92
_reflns_odcompleteness_iscentric 1
_reflns_odcompleteness_theta 66.97
_olex2_refinement_description
;
1. Fixed Uiso
 At 1.2 times of:
  All C(H) groups, All C(H,H) groups
 At 1.5 times of:
  All C(H,H,H) groups
2. Uiso/Uaniso restraints and constraints
C12 \\sim C13 \\sim C37 \\sim C38: within 1.7A with sigma of 0.01 and sigma for
terminal atoms of 0.02
C60 \\sim C61 \\sim C62 \\sim C63 \\sim C64 \\sim C65: within 1.7A with sigma
of 0.01 and sigma for terminal atoms of 0.02
Uanis(C13) \\sim Ueq: with sigma of 0.01 and sigma for terminal atoms of 0.02
Uanis(V1A) = Uanis(V1B)
Uanis(O13A) = Uanis(O13B)
Uanis(V2A) = Uanis(V2B)
Uanis(O14A) = Uanis(O14B)
3. Others
 Sof(V1B)=1-FVAR(1)
 Sof(O13B)=0.5*(1-FVAR(2))
 Sof(V1A)=Sof(O13A)=FVAR(1)
 Sof(V2B)=1-FVAR(2)
 Sof(O14B)=0.5*(1-FVAR(3))
 Sof(V2A)=Sof(O14A)=FVAR(2)
4.a Ternary CH refined with riding coordinates:
 C15(H15), C20(H20), C88(H88), C93(H93)
4.b Secondary CH2 refined with riding coordinates:
 C16(H16A,H16B), C17(H17A,H17B), C18(H18A,H18B), C19(H19A,H19B), C89(H89A,
 H89B), C90(H90A,H90B), C91(H91A,H91B), C92(H92A,H92B)
4.c Aromatic/amide H refined with riding coordinates:
 C3(H3), C5(H5), C12(H12), C13(H13), C14(H14), C21(H21), C23(H23), C25(H25),
 C33(H33), C34(H34), C35(H35), C36(H36), C37(H37), C38(H38), C41(H41), C42(H42),
  C44(H44), C45(H45), C47(H47), C48(H48), C50(H50), C51(H51), C55(H55),
 C56(H56), C58(H58), C59(H59), C61(H61), C62(H62), C64(H64), C65(H65), C68(H68),
  C69(H69), C70(H70), C71(H71), C72(H72), C73(H73), C75(H75), C76(H76),
 C78(H78), C82(H82), C87(H87), C94(H94), C96(H96), C97(H97)
4.d Idealised Me refined as rotating group:
 C8(H8A,H8B,H8C), C9(H9A,H9B,H9C), C10(H10A,H10B,H10C), C29(H29A,H29B,H29C),
 C30(H30A,H30B,H30C), C31(H31A,H31B,H31C), C84(H84A,H84B,H84C), C85(H85A,H85B,
 H85C), C86(H86A,H86B,H86C), C101(H10D,H10E,H10F), C102(H10G,H10H,H10I),
 C103(H10J,H10K,H10L)
;
_olex2_exptl_crystal_mounting_method 'mounted on a nylon loop'
_olex2_submission_special_instructions 'No special instructions were received'

loop_
_space_group_symop_operation_xyz
'x, y, z'
'-x, -y, z+1/2'
'x, -y, -z'
'-x, y, -z+1/2'

loop_
_atom_site_label
_atom_site_type_symbol
_atom_site_fract_x
_atom_site_fract_y
_atom_site_fract_z
_atom_site_U_iso_or_equiv
_atom_site_adp_type
_atom_site_occupancy
_atom_site_site_symmetry_order
_atom_site_calc_flag
_atom_site_refinement_flags_posn
_atom_site_refinement_flags_adp
_atom_site_refinement_flags_occupancy
_atom_site_disorder_assembly
_atom_site_disorder_group
Cd1 Cd 0.59146(3) 0.59846(2) 0.70902(2) 0.02549(11) Uani 1 1 d . . . . .
Cd2 Cd 0.90933(3) 0.67107(2) 0.20919(2) 0.02330(11) Uani 1 1 d . . . . .
O1 O 0.5807(5) 1.1541(2) 0.6733(3) 0.0536(18) Uani 1 1 d . . . . .
O2 O 0.5943(5) 1.0412(2) 0.6730(2) 0.0493(16) Uani 1 1 d . . . . .
O3 O 0.7141(3) 0.6207(2) 0.66347(19) 0.0328(13) Uani 1 1 d . . . . .
O4 O 0.5996(4) 0.6034(3) 0.62933(18) 0.0361(13) Uani 1 1 d . . . . .
O5 O 0.8288(3) 0.6744(2) 0.27286(19) 0.0310(12) Uani 1 1 d . . . . .
O6 O 0.4550(3) 0.5929(3) 0.7034(2) 0.0357(14) Uani 1 1 d . . . . .
O7 O 0.3323(3) 0.5987(3) 0.7259(2) 0.0367(14) Uani 1 1 d . . . . .
O8 O 0.8841(4) 0.2254(2) 0.1900(3) 0.0433(16) Uani 1 1 d . . . . .
O9 O 0.9005(4) 0.1160(2) 0.1910(3) 0.0479(17) Uani 1 1 d . . . . .
O10 O 0.9058(4) 0.6682(3) 0.1288(2) 0.0413(14) Uani 1 1 d . . . . .
O11 O 0.7879(4) 0.6758(3) 0.1600(2) 0.0484(17) Uani 1 1 d . . . . .
O12 O 1.0473(3) 0.6662(2) 0.2046(2) 0.0263(11) Uani 1 1 d . . . . .
N1 N 0.6337(6) 1.1524(3) 0.7646(3) 0.051(2) Uani 1 1 d . . . . .
N2 N 0.6565(5) 1.0449(3) 0.7617(4) 0.050(2) Uani 1 1 d . . . . .
N3 N 0.5719(4) 0.6931(3) 0.7094(3) 0.0317(14) Uani 1 1 d . . . . .
N4 N 0.5861(5) 0.5043(3) 0.7040(3) 0.0414(17) Uani 1 1 d . . . . .
N5 N 0.9197(4) 0.7660(2) 0.2095(3) 0.0319(14) Uani 1 1 d . . . . .
N6 N 0.9069(4) 0.5748(2) 0.2131(3) 0.0310(14) Uani 1 1 d . . . . .
N7 N 0.8173(6) 0.2225(3) 0.2751(3) 0.047(2) Uani 1 1 d . . . . .
N8 N 0.8507(5) 0.1153(3) 0.2812(3) 0.046(2) Uani 1 1 d . . . . .
C1 C 0.5822(6) 1.2090(4) 0.6771(4) 0.046(2) Uani 1 1 d . . . . .
C2 C 0.5661(6) 1.2433(4) 0.6384(4) 0.043(2) Uani 1 1 d . . . . .
C3 C 0.5648(6) 1.3005(4) 0.6450(4) 0.048(3) Uani 1 1 d . . . . .
H3 H 0.5525 1.3234 0.6192 0.058 Uiso 1 1 calc R . . . .
C4 C 0.5804(6) 1.3260(4) 0.6872(4) 0.048(2) Uani 1 1 d . . . . .
C5 C 0.5998(7) 1.2932(4) 0.7242(4) 0.054(3) Uani 1 1 d . . . . .
H5 H 0.6124 1.3099 0.7531 0.065 Uiso 1 1 calc R . . . .
C6 C 0.6011(7) 1.2344(4) 0.7199(4) 0.051(3) Uani 1 1 d . . . . .
C7 C 0.5517(6) 1.2175(4) 0.5911(4) 0.050(3) Uani 1 1 d . . . . .
C8 C 0.4804(7) 1.1785(5) 0.5918(5) 0.084(5) Uani 1 1 d . . . . .
H8A H 0.4876 1.1504 0.6160 0.125 Uiso 1 1 calc GR . . . .
H8B H 0.4753 1.1602 0.5616 0.125 Uiso 1 1 calc GR . . . .
H8C H 0.4329 1.2001 0.5983 0.125 Uiso 1 1 calc GR . . . .
C9 C 0.5345(7) 1.2616(5) 0.5524(4) 0.065(3) Uani 1 1 d . . . . .
H9A H 0.4801 1.2743 0.5550 0.098 Uiso 1 1 calc GR . . . .
H9B H 0.5426 1.2447 0.5218 0.098 Uiso 1 1 calc GR . . . .
H9C H 0.5700 1.2933 0.5561 0.098 Uiso 1 1 calc GR . . . .
C10 C 0.6278(8) 1.1844(5) 0.5751(5) 0.078(4) Uani 1 1 d . . . . .
H10A H 0.6717 1.2105 0.5715 0.118 Uiso 1 1 calc GR . . . .
H10B H 0.6176 1.1661 0.5454 0.118 Uiso 1 1 calc GR . . . .
H10C H 0.6412 1.1564 0.5984 0.118 Uiso 1 1 calc GR . . . .
C11 C 0.5800(6) 1.3881(4) 0.6924(3) 0.044(2) Uani 1 1 d . . . . .
C12 C 0.5469(9) 1.4225(4) 0.6630(5) 0.080(4) Uani 1 1 d . U . . .
H12 H 0.5204 1.4073 0.6369 0.096 Uiso 1 1 calc R . . . .
C13 C 0.6181(9) 1.4135(5) 0.7302(5) 0.081(4) Uani 1 1 d . U . . .
H13 H 0.6418 1.3915 0.7537 0.097 Uiso 1 1 calc R . . . .
C14 C 0.6226(7) 1.2055(4) 0.7618(4) 0.053(3) Uani 1 1 d . . . . .
H14 H 0.6290 1.2269 0.7892 0.063 Uiso 1 1 calc R . . . .
C15 C 0.6510(6) 1.1261(4) 0.8108(4) 0.050(3) Uani 1 1 d . . . . .
H15 H 0.6000 1.1148 0.8251 0.060 Uiso 1 1 calc R . . . .
C16 C 0.6952(7) 1.1621(5) 0.8456(4) 0.061(3) Uani 1 1 d . . . . .
H16A H 0.6640 1.1956 0.8532 0.074 Uiso 1 1 calc R . . . .
H16B H 0.7459 1.1741 0.8322 0.074 Uiso 1 1 calc R . . . .
C17 C 0.7091(7) 1.1274(5) 0.8893(4) 0.060(3) Uani 1 1 d . . . . .
H17A H 0.7382 1.1501 0.9122 0.072 Uiso 1 1 calc R . . . .
H17B H 0.6580 1.1172 0.9031 0.072 Uiso 1 1 calc R . . . .
C18 C 0.7549(7) 1.0753(5) 0.8791(4) 0.060(3) Uani 1 1 d . . . . .
H18A H 0.7615 1.0536 0.9080 0.072 Uiso 1 1 calc R . . . .
H18B H 0.8077 1.0854 0.8676 0.072 Uiso 1 1 calc R . . . .
C19 C 0.7135(7) 1.0401(4) 0.8434(4) 0.051(3) Uani 1 1 d . . . . .
H19A H 0.6631 1.0267 0.8562 0.061 Uiso 1 1 calc R . . . .
H19B H 0.7462 1.0073 0.8360 0.061 Uiso 1 1 calc R . . . .
C20 C 0.6982(6) 1.0729(4) 0.7996(3) 0.042(2) Uani 1 1 d . . . . .
H20 H 0.7503 1.0849 0.7872 0.051 Uiso 1 1 calc R . . . .
C21 C 0.6427(6) 0.9935(4) 0.7609(4) 0.045(2) Uani 1 1 d . . . . .
H21 H 0.6560 0.9730 0.7879 0.054 Uiso 1 1 calc R . . . .
C22 C 0.6088(5) 0.9628(3) 0.7233(3) 0.036(2) Uani 1 1 d . . . . .
C23 C 0.5986(6) 0.9046(3) 0.7298(3) 0.041(2) Uani 1 1 d . . . . .
H23 H 0.6100 0.8888 0.7592 0.049 Uiso 1 1 calc R . . . .
C24 C 0.5730(5) 0.8708(3) 0.6948(3) 0.036(2) Uani 1 1 d . . . . .
C25 C 0.5573(5) 0.8956(4) 0.6514(3) 0.038(2) Uani 1 1 d . . . . .
H25 H 0.5386 0.8728 0.6269 0.046 Uiso 1 1 calc R . . . .
C26 C 0.5681(6) 0.9523(4) 0.6431(4) 0.045(2) Uani 1 1 d . . . . .
C27 C 0.5908(6) 0.9865(3) 0.6803(3) 0.0385(19) Uani 1 1 d . . . . .
C28 C 0.5559(7) 0.9764(4) 0.5940(4) 0.047(2) Uani 1 1 d . . . . .
C29 C 0.6330(7) 1.0065(4) 0.5776(4) 0.056(3) Uani 1 1 d . . . . .
H29A H 0.6780 0.9817 0.5820 0.084 Uiso 1 1 calc GR . . . .
H29B H 0.6407 1.0405 0.5959 0.084 Uiso 1 1 calc GR . . . .
H29C H 0.6284 1.0162 0.5447 0.084 Uiso 1 1 calc GR . . . .
C30 C 0.5381(8) 0.9298(5) 0.5578(4) 0.064(3) Uani 1 1 d . . . . .
H30A H 0.5745 0.8987 0.5624 0.096 Uiso 1 1 calc GR . . . .
H30B H 0.5445 0.9447 0.5264 0.096 Uiso 1 1 calc GR . . . .
H30C H 0.4841 0.9166 0.5619 0.096 Uiso 1 1 calc GR . . . .
C31 C 0.4869(8) 1.0160(4) 0.5934(4) 0.066(3) Uani 1 1 d . . . . .
H31A H 0.4876 1.0375 0.5646 0.099 Uiso 1 1 calc GR . . . .
H31B H 0.4905 1.0413 0.6200 0.099 Uiso 1 1 calc GR . . . .
H31C H 0.4379 0.9947 0.5954 0.099 Uiso 1 1 calc GR . . . .
C32 C 0.5681(5) 0.8101(3) 0.7012(3) 0.036(2) Uani 1 1 d . . . . .
C33 C 0.6030(6) 0.7836(4) 0.7387(3) 0.042(2) Uani 1 1 d . . . . .
H33 H 0.6256 0.8053 0.7628 0.050 Uiso 1 1 calc R . . . .
C34 C 0.6056(5) 0.7264(3) 0.7417(3) 0.0317(18) Uani 1 1 d . . . . .
H34 H 0.6319 0.7097 0.7672 0.038 Uiso 1 1 calc R . . . .
C35 C 0.5361(5) 0.7178(4) 0.6739(3) 0.0338(19) Uani 1 1 d . . . . .
H35 H 0.5118 0.6949 0.6511 0.041 Uiso 1 1 calc R . . . .
C36 C 0.5323(5) 0.7752(4) 0.6681(3) 0.037(2) Uani 1 1 d . . . . .
H36 H 0.5058 0.7907 0.6422 0.044 Uiso 1 1 calc R . . . .
C37 C 0.6208(10) 0.4710(5) 0.7327(4) 0.084(5) Uani 1 1 d . U . . .
H37 H 0.6502 0.4872 0.7572 0.101 Uiso 1 1 calc R . . . .
C38 C 0.5486(9) 0.4803(4) 0.6680(5) 0.082(5) Uani 1 1 d . U . . .
H38 H 0.5229 0.5030 0.6458 0.099 Uiso 1 1 calc R . . . .
C39 C 0.6718(5) 0.6179(3) 0.6285(3) 0.0306(18) Uani 1 1 d . . . . .
C40 C 0.7051(5) 0.6299(3) 0.5815(3) 0.0299(17) Uani 1 1 d . . . . .
C41 C 0.6571(5) 0.6238(4) 0.5421(3) 0.0349(19) Uani 1 1 d . . . . .
H41 H 0.6037 0.6133 0.5458 0.042 Uiso 1 1 calc R . . . .
C42 C 0.6868(5) 0.6330(4) 0.4981(3) 0.040(2) Uani 1 1 d . . . . .
H42 H 0.6534 0.6288 0.4719 0.048 Uiso 1 1 calc R . . . .
C43 C 0.7662(5) 0.6483(4) 0.4915(3) 0.0355(19) Uani 1 1 d . . . . .
C44 C 0.8144(5) 0.6544(4) 0.5316(3) 0.040(2) Uani 1 1 d . . . . .
H44 H 0.8678 0.6650 0.5285 0.048 Uiso 1 1 calc R . . . .
C45 C 0.7825(5) 0.6445(4) 0.5754(3) 0.0352(19) Uani 1 1 d . . . . .
H45 H 0.8152 0.6481 0.6018 0.042 Uiso 1 1 calc R . . . .
C46 C 0.7981(5) 0.6561(3) 0.4441(3) 0.0299(17) Uani 1 1 d . . . . .
C47 C 0.7500(5) 0.6736(4) 0.4092(3) 0.042(2) Uani 1 1 d . . . . .
H47 H 0.6971 0.6831 0.4160 0.050 Uiso 1 1 calc R . . . .
C48 C 0.7771(5) 0.6778(4) 0.3638(3) 0.038(2) Uani 1 1 d . . . . .
H48 H 0.7424 0.6884 0.3396 0.046 Uiso 1 1 calc R . . . .
C49 C 0.8541(5) 0.6665(3) 0.3541(3) 0.0301(17) Uani 1 1 d . . . . .
C50 C 0.9053(6) 0.6509(3) 0.3889(3) 0.0363(18) Uani 1 1 d . . . . .
H50 H 0.9589 0.6436 0.3821 0.044 Uiso 1 1 calc R . . . .
C51 C 0.8773(5) 0.6463(4) 0.4338(3) 0.0334(19) Uani 1 1 d . . . . .
H51 H 0.9123 0.6363 0.4580 0.040 Uiso 1 1 calc R . . . .
C52 C 0.8797(5) 0.6693(3) 0.3041(3) 0.0262(17) Uani 1 1 d . . . . .
C53 C 0.3840(4) 0.5996(3) 0.6951(3) 0.0234(16) Uani 1 1 d . . . . .
C54 C 0.3563(5) 0.6111(3) 0.6465(3) 0.0268(16) Uani 1 1 d . . . . .
C55 C 0.2776(5) 0.6238(4) 0.6396(3) 0.0356(19) Uani 1 1 d . . . . .
H55 H 0.2428 0.6260 0.6653 0.043 Uiso 1 1 calc R . . . .
C56 C 0.2500(6) 0.6333(4) 0.5952(3) 0.040(2) Uani 1 1 d . . . . .
H56 H 0.1957 0.6402 0.5905 0.048 Uiso 1 1 calc R . . . .
C57 C 0.3000(5) 0.6330(4) 0.5572(3) 0.0332(18) Uani 1 1 d . . . . .
C58 C 0.3791(5) 0.6220(4) 0.5644(3) 0.043(2) Uani 1 1 d . . . . .
H58 H 0.4147 0.6219 0.5391 0.052 Uiso 1 1 calc R . . . .
C59 C 0.4061(5) 0.6109(4) 0.6095(3) 0.0370(18) Uani 1 1 d . . . . .
H59 H 0.4601 0.6031 0.6144 0.044 Uiso 1 1 calc R . . . .
C60 C 0.2668(5) 0.6430(4) 0.5094(3) 0.0393(19) Uani 1 1 d . U . . .
C61 C 0.1921(5) 0.6258(4) 0.4988(3) 0.0370(18) Uani 1 1 d . U . . .
H61 H 0.1622 0.6063 0.5213 0.044 Uiso 1 1 calc R . . . .
C62 C 0.1599(6) 0.6365(4) 0.4559(3) 0.042(2) Uani 1 1 d . U . . .
H62 H 0.1074 0.6255 0.4496 0.051 Uiso 1 1 calc R . . . .
C63 C 0.2030(6) 0.6629(4) 0.4220(3) 0.045(2) Uani 1 1 d . U . . .
C64 C 0.2794(7) 0.6790(5) 0.4322(4) 0.064(3) Uani 1 1 d . U . . .
H64 H 0.3115 0.6945 0.4086 0.077 Uiso 1 1 calc R . . . .
C65 C 0.3087(7) 0.6724(6) 0.4763(4) 0.065(3) Uani 1 1 d . U . . .
H65 H 0.3581 0.6882 0.4841 0.078 Uiso 1 1 calc R . . . .
C66 C 0.9187(6) 0.9453(3) 0.2036(4) 0.045(2) Uani 1 1 d . . . . .
C67 C 0.9234(5) 0.8833(3) 0.2067(4) 0.037(2) Uani 1 1 d . . . . .
C68 C 0.8805(6) 0.8546(3) 0.2396(3) 0.042(2) Uani 1 1 d . . . . .
H68 H 0.8510 0.8744 0.2621 0.051 Uiso 1 1 calc R . . . .
C69 C 0.8804(6) 0.7962(3) 0.2399(3) 0.040(2) Uani 1 1 d . . . . .
H69 H 0.8507 0.7776 0.2631 0.048 Uiso 1 1 calc R . . . .
C70 C 0.9617(6) 0.7932(4) 0.1782(4) 0.043(2) Uani 1 1 d . . . . .
H70 H 0.9919 0.7721 0.1569 0.052 Uiso 1 1 calc R . . . .
C71 C 0.9641(6) 0.8512(4) 0.1746(4) 0.047(3) Uani 1 1 d . . . . .
H71 H 0.9932 0.8685 0.1505 0.057 Uiso 1 1 calc R . . . .
C72 C 0.8506(5) 0.5465(3) 0.2348(3) 0.037(2) Uani 1 1 d . . . . .
H72 H 0.8115 0.5664 0.2513 0.044 Uiso 1 1 calc R . . . .
C73 C 0.8473(5) 0.4885(3) 0.2340(4) 0.040(2) Uani 1 1 d . . . . .
H73 H 0.8059 0.4699 0.2495 0.048 Uiso 1 1 calc R . . . .
C74 C 0.9024(5) 0.4585(3) 0.2113(3) 0.0333(17) Uani 1 1 d . . . . .
C75 C 0.9621(5) 0.4876(3) 0.1906(3) 0.036(2) Uani 1 1 d . . . . .
H75 H 1.0035 0.4680 0.1757 0.043 Uiso 1 1 calc R . . . .
C76 C 0.9626(5) 0.5460(3) 0.1912(3) 0.0342(19) Uani 1 1 d . . . . .
H76 H 1.0035 0.5654 0.1758 0.041 Uiso 1 1 calc R . . . .
C77 C 0.8959(5) 0.3973(3) 0.2074(3) 0.0328(17) Uani 1 1 d . . . . .
C78 C 0.8619(5) 0.3648(3) 0.2404(3) 0.0350(19) Uani 1 1 d . . . . .
H78 H 0.8410 0.3816 0.2675 0.042 Uiso 1 1 calc R . . . .
C79 C 0.8572(5) 0.3062(3) 0.2349(3) 0.0345(19) Uani 1 1 d . . . . .
C80 C 0.8860(5) 0.2797(3) 0.1954(3) 0.035(2) Uani 1 1 d . . . . .
C81 C 0.9216(5) 0.3136(3) 0.1599(4) 0.039(2) Uani 1 1 d . . . . .
C82 C 0.9261(4) 0.3706(3) 0.1679(3) 0.036(2) Uani 1 1 d . . . . .
H82 H 0.9513 0.3930 0.1451 0.043 Uiso 1 1 calc R . . . .
C83 C 0.9579(5) 0.2865(4) 0.1169(4) 0.041(2) Uani 1 1 d . . . . .
C84 C 0.8988(6) 0.2495(3) 0.0904(4) 0.044(2) Uani 1 1 d . . . . .
H84A H 0.8840 0.2178 0.1098 0.067 Uiso 1 1 calc GR . . . .
H84B H 0.9231 0.2360 0.0617 0.067 Uiso 1 1 calc GR . . . .
H84C H 0.8519 0.2713 0.0828 0.067 Uiso 1 1 calc GR . . . .
C85 C 1.0276(6) 0.2517(4) 0.1320(4) 0.057(3) Uani 1 1 d . . . . .
H85A H 1.0687 0.2761 0.1442 0.085 Uiso 1 1 calc GR . . . .
H85B H 1.0480 0.2310 0.1054 0.085 Uiso 1 1 calc GR . . . .
H85C H 1.0110 0.2256 0.1562 0.085 Uiso 1 1 calc GR . . . .
C86 C 0.9877(6) 0.3307(4) 0.0823(4) 0.049(3) Uani 1 1 d . . . . .
H86A H 0.9493 0.3609 0.0800 0.073 Uiso 1 1 calc GR . . . .
H86B H 0.9947 0.3136 0.0517 0.073 Uiso 1 1 calc GR . . . .
H86C H 1.0379 0.3456 0.0931 0.073 Uiso 1 1 calc GR . . . .
C87 C 0.8197(5) 0.2753(3) 0.2730(3) 0.037(2) Uani 1 1 d . . . . .
H87 H 0.7962 0.2959 0.2974 0.044 Uiso 1 1 calc R . . . .
C88 C 0.7771(6) 0.1926(3) 0.3143(3) 0.038(2) Uani 1 1 d . . . . .
H88 H 0.7267 0.1775 0.3019 0.045 Uiso 1 1 calc R . . . .
C89 C 0.7572(5) 0.2271(3) 0.3562(4) 0.043(2) Uani 1 1 d . . . . .
H89A H 0.7193 0.2564 0.3474 0.052 Uiso 1 1 calc R . . . .
H89B H 0.8053 0.2454 0.3680 0.052 Uiso 1 1 calc R . . . .
C90 C 0.7211(6) 0.1895(4) 0.3949(4) 0.046(2) Uani 1 1 d . . . . .
H90A H 0.7152 0.2117 0.4236 0.055 Uiso 1 1 calc R . . . .
H90B H 0.6682 0.1773 0.3851 0.055 Uiso 1 1 calc R . . . .
C91 C 0.7705(6) 0.1389(4) 0.4052(4) 0.048(2) Uani 1 1 d . . . . .
H91A H 0.7430 0.1151 0.4280 0.058 Uiso 1 1 calc R . . . .
H91B H 0.8209 0.1507 0.4191 0.058 Uiso 1 1 calc R . . . .
C92 C 0.7866(6) 0.1052(4) 0.3605(3) 0.043(2) Uani 1 1 d . . . . .
H92A H 0.8182 0.0718 0.3679 0.051 Uiso 1 1 calc R . . . .
H92B H 0.7363 0.0928 0.3467 0.051 Uiso 1 1 calc R . . . .
C93 C 0.8307(7) 0.1417(4) 0.3262(3) 0.046(2) Uani 1 1 d . . . . .
H93 H 0.8799 0.1555 0.3412 0.055 Uiso 1 1 calc R . . . .
C94 C 0.8666(6) 0.0640(3) 0.2796(3) 0.041(2) Uani 1 1 d . . . . .
H94 H 0.8624 0.0430 0.3074 0.049 Uiso 1 1 calc R . . . .
C95 C 0.8910(5) 0.0354(3) 0.2378(4) 0.038(2) Uani 1 1 d . . . . .
C96 C 0.8972(6) -0.0232(3) 0.2411(4) 0.046(2) Uani 1 1 d . . . . .
H96 H 0.8863 -0.0410 0.2698 0.055 Uiso 1 1 calc R . . . .
C97 C 0.9315(5) -0.0288(3) 0.1614(4) 0.040(2) Uani 1 1 d . . . . .
H97 H 0.9460 -0.0509 0.1355 0.047 Uiso 1 1 calc R . . . .
C98 C 0.9241(5) 0.0285(3) 0.1556(3) 0.037(2) Uani 1 1 d . . . . .
C99 C 0.9056(6) 0.0611(3) 0.1939(3) 0.039(2) Uani 1 1 d . . . . .
C100 C 0.9312(6) 0.0549(4) 0.1065(3) 0.042(2) Uani 1 1 d . . . . .
C101 C 0.8548(6) 0.0843(4) 0.0941(4) 0.048(2) Uani 1 1 d . . . . .
H10D H 0.8108 0.0586 0.0982 0.072 Uiso 1 1 calc GR . . . .
H10E H 0.8569 0.0966 0.0617 0.072 Uiso 1 1 calc GR . . . .
H10F H 0.8477 0.1166 0.1144 0.072 Uiso 1 1 calc GR . . . .
C102 C 0.9493(8) 0.0119(4) 0.0672(4) 0.064(3) Uani 1 1 d . . . . .
H10G H 0.9935 -0.0117 0.0766 0.096 Uiso 1 1 calc GR . . . .
H10H H 0.9628 0.0317 0.0386 0.096 Uiso 1 1 calc GR . . . .
H10I H 0.9030 -0.0114 0.0618 0.096 Uiso 1 1 calc GR . . . .
C103 C 0.9989(6) 0.0975(4) 0.1047(5) 0.060(3) Uani 1 1 d . . . . .
H10J H 0.9869 0.1289 0.1252 0.090 Uiso 1 1 calc GR . . . .
H10K H 1.0052 0.1110 0.0729 0.090 Uiso 1 1 calc GR . . . .
H10L H 1.0476 0.0796 0.1149 0.090 Uiso 1 1 calc GR . . . .
C104 C 0.8315(6) 0.6701(4) 0.1261(3) 0.037(2) Uani 1 1 d . . . . .
V1A V 0.64455(17) 1.10030(10) 0.70571(12) 0.0439(5) Uani 0.583(3) 1 d . . . A 1
V2A V 0.83193(14) 0.16517(8) 0.22345(9) 0.0375(5) Uani 0.674(3) 1 d . . . B 1
O13A O 0.7322(5) 1.1084(4) 0.6870(4) 0.038(2) Uani 0.583(3) 1 d . . . A 1
O14A O 0.7450(5) 0.1527(3) 0.2029(3) 0.0359(19) Uani 0.674(3) 1 d . . . B 1
V1B V 0.5840(3) 1.09669(15) 0.72322(14) 0.0439(5) Uani 0.417(3) 1 d . . . A 2
V2B V 0.9076(3) 0.17458(16) 0.23578(17) 0.0375(5) Uani 0.326(3) 1 d . . . B 2
O13B O 0.5000 1.0889(8) 0.7500 0.038(2) Uani 0.417(3) 2 d S T P A 2
O14B O 1.0000 0.1848(10) 0.2500 0.0359(19) Uani 0.326(3) 2 d S T P B 2

loop_
_atom_site_aniso_label
_atom_site_aniso_U_11
_atom_site_aniso_U_22
_atom_site_aniso_U_33
_atom_site_aniso_U_23
_atom_site_aniso_U_13
_atom_site_aniso_U_12
Cd1 0.0300(2) 0.0294(2) 0.0170(2) 0.0007(2) 0.0020(3) -0.0007(2)
Cd2 0.0323(2) 0.0218(2) 0.0158(2) -0.0003(2) -0.0018(3) 0.0013(2)
O1 0.076(5) 0.029(3) 0.055(4) 0.000(3) 0.002(4) -0.008(3)
O2 0.073(4) 0.026(3) 0.049(4) 0.002(3) -0.009(4) 0.000(3)
O3 0.038(3) 0.045(3) 0.016(3) 0.000(2) -0.002(2) 0.000(3)
O4 0.041(3) 0.053(3) 0.014(3) 0.006(2) 0.002(3) -0.008(3)
O5 0.033(3) 0.042(3) 0.018(3) 0.002(3) 0.003(2) 0.006(3)
O6 0.022(3) 0.060(4) 0.025(3) 0.000(3) -0.004(2) -0.001(2)
O7 0.037(3) 0.056(4) 0.017(3) 0.005(3) -0.004(2) 0.000(3)
O8 0.047(4) 0.026(3) 0.057(4) -0.009(3) 0.001(3) 0.004(2)
O9 0.055(4) 0.025(3) 0.064(4) 0.013(3) -0.002(4) -0.002(3)
O10 0.041(3) 0.060(4) 0.023(3) -0.007(3) -0.009(3) 0.004(4)
O11 0.048(4) 0.072(5) 0.025(3) -0.003(3) -0.005(3) 0.015(4)
O12 0.029(3) 0.031(2) 0.019(3) 0.004(2) 0.002(2) 0.001(2)
N1 0.070(6) 0.030(4) 0.054(6) 0.012(4) -0.011(5) -0.010(4)
N2 0.051(5) 0.037(4) 0.063(6) 0.004(4) -0.008(5) 0.005(4)
N3 0.037(4) 0.030(3) 0.029(3) 0.001(3) 0.006(3) -0.002(3)
N4 0.063(5) 0.026(3) 0.035(4) 0.000(3) 0.008(5) 0.004(3)
N5 0.046(4) 0.021(3) 0.029(3) -0.001(3) 0.005(4) 0.006(3)
N6 0.034(3) 0.021(3) 0.039(4) -0.005(3) 0.001(4) 0.000(3)
N7 0.080(6) 0.021(3) 0.039(5) 0.003(3) -0.004(4) 0.003(4)
N8 0.072(5) 0.022(3) 0.043(5) 0.000(3) -0.003(4) 0.003(3)
C1 0.054(6) 0.036(4) 0.048(6) 0.016(4) 0.005(5) 0.002(4)
C2 0.043(5) 0.034(4) 0.051(6) 0.004(4) 0.010(4) -0.004(4)
C3 0.051(6) 0.034(4) 0.059(7) 0.008(5) 0.005(5) -0.009(4)
C4 0.055(6) 0.031(4) 0.058(6) 0.001(4) 0.021(5) 0.001(4)
C5 0.074(7) 0.038(5) 0.049(6) 0.001(4) 0.009(6) 0.011(5)
C6 0.064(7) 0.032(4) 0.057(7) 0.016(4) 0.017(6) -0.009(4)
C7 0.054(6) 0.036(4) 0.061(7) 0.001(5) -0.014(5) -0.005(4)
C8 0.071(8) 0.073(8) 0.107(12) 0.016(9) -0.013(9) -0.039(7)
C9 0.067(8) 0.054(6) 0.074(9) 0.018(6) -0.014(7) 0.000(6)
C10 0.118(12) 0.051(6) 0.066(9) -0.003(6) -0.008(8) 0.017(7)
C11 0.053(6) 0.040(5) 0.038(5) 0.001(4) 0.012(5) -0.003(4)
C12 0.127(12) 0.031(5) 0.081(10) -0.008(6) -0.014(9) -0.004(6)
C13 0.138(11) 0.041(5) 0.065(7) 0.024(5) -0.015(7) 0.012(6)
C14 0.081(8) 0.032(4) 0.045(6) -0.012(4) 0.005(6) -0.001(5)
C15 0.061(6) 0.035(4) 0.055(6) -0.006(5) -0.010(5) 0.009(4)
C16 0.073(8) 0.048(6) 0.063(8) -0.013(6) -0.006(6) 0.005(6)
C17 0.066(7) 0.063(7) 0.050(7) -0.012(6) -0.004(6) 0.010(6)
C18 0.064(7) 0.061(6) 0.054(7) -0.004(6) 0.002(6) 0.013(6)
C19 0.060(6) 0.043(5) 0.050(6) 0.004(5) -0.009(5) 0.008(5)
C20 0.054(5) 0.040(4) 0.033(5) -0.006(4) -0.008(4) 0.000(4)
C21 0.057(6) 0.035(4) 0.042(6) -0.003(4) 0.003(5) 0.009(4)
C22 0.044(5) 0.026(4) 0.037(5) 0.004(3) -0.002(4) 0.001(3)
C23 0.050(5) 0.032(4) 0.041(5) 0.006(4) 0.001(5) 0.001(4)
C24 0.042(5) 0.030(4) 0.036(5) 0.003(4) 0.006(4) 0.002(3)
C25 0.047(5) 0.035(4) 0.034(5) -0.001(4) 0.003(4) 0.006(4)
C26 0.053(6) 0.032(4) 0.048(6) 0.001(4) 0.001(5) 0.001(4)
C27 0.050(5) 0.029(4) 0.036(5) 0.004(3) -0.001(5) 0.001(4)
C28 0.066(6) 0.031(4) 0.043(6) 0.008(4) -0.005(5) 0.008(4)
C29 0.079(8) 0.042(5) 0.045(7) 0.005(5) -0.003(6) -0.004(5)
C30 0.094(9) 0.055(6) 0.045(7) 0.012(6) -0.012(6) 0.009(6)
C31 0.092(9) 0.042(5) 0.065(8) -0.002(6) -0.013(7) 0.017(6)
C32 0.041(5) 0.032(4) 0.034(5) 0.003(4) 0.009(4) -0.002(3)
C33 0.053(6) 0.035(4) 0.038(5) 0.001(4) 0.008(5) -0.009(4)
C34 0.031(4) 0.036(4) 0.028(4) -0.009(3) 0.001(3) -0.002(3)
C35 0.036(4) 0.036(4) 0.029(5) 0.003(4) 0.001(4) -0.003(4)
C36 0.037(5) 0.037(4) 0.037(5) 0.005(4) 0.001(4) -0.001(4)
C37 0.180(17) 0.040(5) 0.034(6) 0.011(5) -0.024(8) -0.005(8)
C38 0.125(12) 0.032(5) 0.090(10) 0.010(6) -0.055(10) -0.008(6)
C39 0.033(4) 0.030(4) 0.029(4) -0.004(3) 0.008(4) 0.002(3)
C40 0.033(4) 0.038(4) 0.019(4) 0.001(3) 0.011(3) 0.003(3)
C41 0.038(5) 0.044(4) 0.023(4) -0.001(4) 0.004(4) -0.003(4)
C42 0.033(4) 0.057(5) 0.030(5) 0.005(4) -0.002(4) -0.003(4)
C43 0.042(5) 0.044(4) 0.020(4) 0.002(4) 0.003(4) -0.004(4)
C44 0.037(5) 0.061(6) 0.022(4) -0.002(4) -0.001(4) -0.016(4)
C45 0.036(4) 0.051(5) 0.019(4) 0.002(4) -0.004(3) 0.002(4)
C46 0.033(4) 0.039(4) 0.018(4) 0.004(3) 0.006(3) -0.002(3)
C47 0.035(4) 0.060(5) 0.030(5) 0.005(5) 0.003(4) 0.005(4)
C48 0.031(4) 0.054(5) 0.031(5) -0.002(4) -0.008(4) 0.004(4)
C49 0.032(4) 0.032(4) 0.026(4) 0.001(3) 0.004(3) -0.004(3)
C50 0.033(4) 0.043(4) 0.033(4) -0.006(4) 0.008(4) 0.000(4)
C51 0.027(4) 0.057(5) 0.016(4) -0.007(4) 0.004(3) 0.003(4)
C52 0.037(4) 0.028(3) 0.014(4) -0.001(3) 0.008(3) 0.001(3)
C53 0.034(4) 0.017(3) 0.019(4) -0.004(3) 0.005(3) -0.005(3)
C54 0.031(4) 0.040(4) 0.010(3) 0.001(3) 0.001(3) -0.001(3)
C55 0.037(4) 0.041(4) 0.028(5) -0.002(4) -0.003(4) 0.013(4)
C56 0.041(5) 0.057(5) 0.023(4) -0.007(4) -0.004(4) 0.004(4)
C57 0.039(4) 0.041(4) 0.019(4) 0.002(4) -0.008(4) -0.003(4)
C58 0.032(4) 0.074(7) 0.023(4) 0.014(5) 0.000(4) -0.008(4)
C59 0.028(4) 0.055(5) 0.028(4) -0.005(4) 0.002(4) -0.004(4)
C60 0.041(4) 0.056(5) 0.021(4) 0.012(4) -0.006(4) -0.007(4)
C61 0.034(4) 0.050(4) 0.027(4) 0.012(4) -0.008(3) -0.002(3)
C62 0.050(5) 0.042(4) 0.035(5) 0.001(4) -0.005(4) -0.011(4)
C63 0.054(5) 0.052(5) 0.027(4) 0.003(4) -0.012(4) -0.018(4)
C64 0.066(6) 0.095(7) 0.032(5) 0.022(5) -0.016(5) -0.033(6)
C65 0.061(6) 0.100(7) 0.033(5) 0.021(5) -0.017(4) -0.033(5)
C66 0.053(5) 0.026(4) 0.055(6) 0.000(4) 0.001(5) -0.003(4)
C67 0.039(5) 0.026(3) 0.047(5) -0.002(4) -0.016(5) 0.005(3)
C68 0.076(7) 0.026(4) 0.025(4) -0.003(4) -0.003(4) 0.010(4)
C69 0.061(6) 0.028(4) 0.032(5) 0.007(4) -0.002(4) 0.005(4)
C70 0.063(6) 0.028(4) 0.039(6) 0.001(4) 0.009(5) 0.002(4)
C71 0.055(6) 0.030(4) 0.056(7) 0.007(4) 0.018(5) -0.001(4)
C72 0.041(5) 0.024(4) 0.045(6) -0.008(4) 0.010(4) -0.003(3)
C73 0.046(5) 0.024(4) 0.050(6) -0.004(4) 0.012(5) -0.009(3)
C74 0.039(4) 0.022(3) 0.040(4) 0.000(4) 0.001(5) -0.001(3)
C75 0.032(4) 0.020(3) 0.055(6) -0.006(4) -0.004(4) -0.001(3)
C76 0.035(4) 0.023(3) 0.045(5) -0.006(4) 0.011(4) -0.005(3)
C77 0.036(4) 0.027(3) 0.035(4) -0.002(4) -0.005(4) -0.001(3)
C78 0.043(5) 0.027(4) 0.034(5) -0.003(4) -0.001(4) -0.002(4)
C79 0.039(4) 0.031(4) 0.034(5) 0.002(4) -0.010(4) 0.006(4)
C80 0.033(4) 0.018(3) 0.054(6) -0.002(4) -0.007(4) 0.002(3)
C81 0.030(4) 0.030(4) 0.056(6) -0.006(4) -0.004(4) 0.008(3)
C82 0.029(4) 0.025(4) 0.053(6) -0.001(4) -0.005(4) -0.002(3)
C83 0.039(5) 0.034(4) 0.052(6) -0.003(4) 0.010(4) -0.002(4)
C84 0.046(5) 0.031(4) 0.056(6) -0.016(4) 0.012(5) -0.004(4)
C85 0.047(6) 0.037(5) 0.087(9) -0.012(6) 0.006(6) 0.011(4)
C86 0.056(6) 0.036(4) 0.055(6) -0.015(5) 0.029(5) -0.012(4)
C87 0.047(5) 0.028(4) 0.035(5) -0.002(4) -0.016(4) 0.001(3)
C88 0.050(5) 0.033(4) 0.030(5) 0.002(4) -0.012(4) -0.001(4)
C89 0.039(5) 0.027(4) 0.064(7) -0.003(4) -0.006(5) -0.008(3)
C90 0.047(5) 0.039(4) 0.053(6) 0.002(4) -0.004(5) -0.009(4)
C91 0.051(6) 0.039(5) 0.055(6) 0.004(5) -0.007(5) 0.005(4)
C92 0.057(6) 0.029(4) 0.041(5) 0.004(4) -0.009(5) -0.009(4)
C93 0.073(7) 0.033(4) 0.032(5) 0.004(4) -0.009(5) -0.001(4)
C94 0.058(5) 0.023(4) 0.042(6) 0.000(4) -0.011(4) 0.001(4)
C95 0.042(5) 0.025(4) 0.049(6) 0.000(4) -0.014(4) -0.002(3)
C96 0.056(6) 0.028(4) 0.055(6) 0.000(4) -0.010(5) 0.003(4)
C97 0.042(5) 0.027(4) 0.049(6) -0.010(4) -0.011(4) 0.005(3)
C98 0.035(5) 0.028(4) 0.049(6) 0.000(4) 0.001(4) -0.005(3)
C99 0.046(5) 0.014(3) 0.055(6) -0.002(3) -0.005(5) -0.004(4)
C100 0.055(6) 0.030(4) 0.041(5) -0.009(4) 0.008(4) -0.006(4)
C101 0.064(6) 0.037(5) 0.044(6) 0.003(4) 0.001(5) -0.003(4)
C102 0.101(9) 0.033(5) 0.059(7) -0.005(5) 0.020(7) -0.016(5)
C103 0.055(6) 0.040(5) 0.085(9) -0.002(6) 0.014(6) -0.005(5)
C104 0.052(5) 0.042(4) 0.017(4) -0.005(4) -0.001(4) 0.011(4)
V1A 0.0548(12) 0.0314(9) 0.0455(14) -0.0005(11) -0.0037(12) 0.0016(10)
V2A 0.0471(11) 0.0224(8) 0.0430(12) -0.0018(8) -0.0075(9) -0.0015(8)
O13A 0.021(4) 0.036(4) 0.058(6) 0.010(5) -0.012(4) -0.008(4)
O14A 0.047(5) 0.033(4) 0.027(4) -0.012(4) -0.003(4) -0.006(4)
V1B 0.0548(12) 0.0314(9) 0.0455(14) -0.0005(11) -0.0037(12) 0.0016(10)
V2B 0.0471(11) 0.0224(8) 0.0430(12) -0.0018(8) -0.0075(9) -0.0015(8)
O13B 0.021(4) 0.036(4) 0.058(6) 0.010(5) -0.012(4) -0.008(4)
O14B 0.047(5) 0.033(4) 0.027(4) -0.012(4) -0.003(4) -0.006(4)

loop_
_atom_type_symbol
_atom_type_description
_atom_type_scat_dispersion_real
_atom_type_scat_dispersion_imag
_atom_type_scat_source
C C 0.0181 0.0091 'International Tables Vol C Tables 4.2.6.8 and 6.1.1.4'
H H 0.0000 0.0000 'International Tables Vol C Tables 4.2.6.8 and 6.1.1.4'
Cd Cd 0.1185 4.6533 'International Tables Vol C Tables 4.2.6.8 and 6.1.1.4'
N N 0.0311 0.0180 'International Tables Vol C Tables 4.2.6.8 and 6.1.1.4'
O O 0.0492 0.0322 'International Tables Vol C Tables 4.2.6.8 and 6.1.1.4'
V V 0.0687 2.1097 'International Tables Vol C Tables 4.2.6.8 and 6.1.1.4'

loop_
_exptl_crystal_face_index_h
_exptl_crystal_face_index_k
_exptl_crystal_face_index_l
_exptl_crystal_face_perp_dist
_exptl_oxdiff_crystal_face_indexfrac_h
_exptl_oxdiff_crystal_face_indexfrac_k
_exptl_oxdiff_crystal_face_indexfrac_l
_exptl_oxdiff_crystal_face_x
_exptl_oxdiff_crystal_face_y
_exptl_oxdiff_crystal_face_z
1 -15 -2 0.0508 1.0064 -15.0046 -2.0045 -0.4031 -0.8833 0.0213
-2 15 -2 0.0708 -2.0019 15.0059 -1.9958 0.3587 0.8825 -0.2488
2 0 18 0.0264 1.9822 -0.0087 18.0022 0.0091 0.1126 0.9717
-2 0 -18 0.0396 -1.9822 0.0087 -18.0022 -0.0091 -0.1126 -0.9717
-11 -3 4 0.0639 -10.9926 -3.0163 4.0040 -0.9698 0.3598 -0.0026
11 3 -4 0.0639 10.9926 3.0163 -4.0040 0.9698 -0.3598 0.0026
4 3 -17 0.0427 4.0104 3.0163 -17.0035 0.5395 -0.1992 -0.8153
0 0 19 0.0219 -0.0169 -0.0116 19.0031 -0.1513 0.2108 0.9815
-10 7 3 0.0708 -9.9962 6.9901 3.0060 -0.5554 0.8502 -0.1024

loop_
_geom_angle_atom_site_label_1
_geom_angle_atom_site_label_2
_geom_angle_atom_site_label_3
_geom_angle
_geom_angle_site_symmetry_1
_geom_angle_site_symmetry_3
O3 Cd1 C39 26.9(2) . .
O4 Cd1 O3 54.6(2) . .
O4 Cd1 O6 89.6(2) . .
O4 Cd1 C39 27.7(2) . .
O6 Cd1 O3 143.2(2) . .
O6 Cd1 C39 116.7(2) . .
O7 Cd1 O3 87.5(2) 4_656 .
O7 Cd1 O4 141.8(2) 4_656 .
O7 Cd1 O6 128.6(2) 4_656 .
O7 Cd1 N3 94.4(3) 4_656 .
O7 Cd1 C39 114.4(2) 4_656 .
N3 Cd1 O3 85.1(2) . .
N3 Cd1 O4 87.9(3) . .
N3 Cd1 O6 85.0(2) . .
N3 Cd1 C39 84.7(2) . .
N4 Cd1 O3 102.2(3) . .
N4 Cd1 O4 89.5(3) . .
N4 Cd1 O6 84.2(3) . .
N4 Cd1 O7 94.4(3) . 4_656
N4 Cd1 N3 168.8(3) . .
N4 Cd1 C39 97.9(3) . .
O5 Cd2 O10 141.8(2) . .
O5 Cd2 O11 87.6(2) . .
O5 Cd2 O12 130.0(2) . .
O5 Cd2 O12 53.53(18) . 4_755
O5 Cd2 N6 89.1(2) . .
O5 Cd2 C104 114.2(2) . .
O10 Cd2 O11 54.2(2) . .
O10 Cd2 O12 88.2(2) . .
O10 Cd2 O12 164.3(2) . 4_755
O10 Cd2 C104 27.5(3) . .
O11 Cd2 O12 141.05(19) . 4_755
O11 Cd2 C104 26.7(2) . .
O12 Cd2 O11 142.4(2) . .
O12 Cd2 O12 76.5(2) . 4_755
O12 Cd2 C104 167.2(2) 4_755 .
O12 Cd2 C104 115.7(2) . .
N5 Cd2 O5 90.5(2) . .
N5 Cd2 O10 92.0(2) . .
N5 Cd2 O11 91.2(3) . .
N5 Cd2 O12 88.4(2) . .
N5 Cd2 O12 91.1(2) . 4_755
N5 Cd2 N6 175.5(3) . .
N5 Cd2 C104 92.8(3) . .
N6 Cd2 O10 91.1(2) . .
N6 Cd2 O11 93.3(3) . .
N6 Cd2 O12 88.3(2) . .
N6 Cd2 O12 85.0(2) . 4_755
N6 Cd2 C104 91.5(3) . .
C1 O1 V1A 128.1(7) . .
C1 O1 V1B 129.0(7) . .
C27 O2 V1A 132.5(7) . .
C27 O2 V1B 123.1(6) . .
C39 O3 Cd1 86.0(5) . .
C39 O4 Cd1 95.2(5) . .
C52 O5 Cd2 99.0(4) . .
C53 O6 Cd1 167.1(6) . .
C53 O7 Cd1 100.6(5) . 4_656
C80 O8 V2A 133.5(7) . .
C80 O8 V2B 124.5(7) . .
C99 O9 V2A 128.7(7) . .
C99 O9 V2B 133.2(7) . .
C104 O10 Cd2 94.9(5) . .
C104 O11 Cd2 86.9(5) . .
Cd2 O12 Cd2 103.2(2) . 4_755
C52 O12 Cd2 84.7(5) 4_755 4_755
C52 O12 Cd2 169.7(5) 4_755 .
C14 N1 C15 119.9(10) . .
C14 N1 V1A 123.1(8) . .
C14 N1 V1B 124.5(8) . .
C15 N1 V1A 116.5(6) . .
C15 N1 V1B 109.5(6) . .
C20 N2 V1A 109.2(6) . .
C20 N2 V1B 114.3(6) . .
C21 N2 C20 123.6(10) . .
C21 N2 V1A 126.2(9) . .
C21 N2 V1B 117.9(8) . .
C34 N3 Cd1 121.7(6) . .
C35 N3 Cd1 120.1(6) . .
C35 N3 C34 117.4(7) . .
C37 N4 Cd1 123.9(8) . .
C37 N4 C38 116.4(9) . .
C38 N4 Cd1 119.6(7) . .
C69 N5 Cd2 120.7(6) . .
C69 N5 C70 117.0(7) . .
C70 N5 Cd2 122.1(6) . .
C72 N6 Cd2 123.1(5) . .
C72 N6 C76 118.1(6) . .
C76 N6 Cd2 118.8(5) . .
C87 N7 C88 121.8(9) . .
C87 N7 V2A 129.5(7) . .
C87 N7 V2B 118.0(8) . .
C88 N7 V2A 106.3(5) . .
C88 N7 V2B 116.6(5) . .
C93 N8 V2A 114.8(5) . .
C93 N8 V2B 110.5(5) . .
C94 N8 C93 119.9(9) . .
C94 N8 V2A 124.5(7) . .
C94 N8 V2B 121.6(8) . .
O1 C1 C2 120.7(10) . .
O1 C1 C6 120.5(9) . .
C2 C1 C6 118.8(8) . .
C1 C2 C7 120.2(8) . .
C3 C2 C1 118.1(10) . .
C3 C2 C7 121.7(10) . .
C2 C3 H3 118.1 . .
C4 C3 C2 123.8(10) . .
C4 C3 H3 118.1 . .
C3 C4 C11 121.8(9) . .
C5 C4 C3 118.3(9) . .
C5 C4 C11 119.8(10) . .
C4 C5 H5 119.6 . .
C4 C5 C6 120.8(10) . .
C6 C5 H5 119.6 . .
C1 C6 C5 120.1(10) . .
C1 C6 C14 125.5(8) . .
C5 C6 C14 114.4(10) . .
C2 C7 C8 111.4(11) . .
C2 C7 C9 113.2(8) . .
C2 C7 C10 109.4(9) . .
C8 C7 C9 106.0(10) . .
C8 C7 C10 110.2(9) . .
C9 C7 C10 106.5(10) . .
C7 C8 H8A 109.5 . .
C7 C8 H8B 109.5 . .
C7 C8 H8C 109.5 . .
H8A C8 H8B 109.5 . .
H8A C8 H8C 109.5 . .
H8B C8 H8C 109.5 . .
C7 C9 H9A 109.5 . .
C7 C9 H9B 109.5 . .
C7 C9 H9C 109.5 . .
H9A C9 H9B 109.5 . .
H9A C9 H9C 109.5 . .
H9B C9 H9C 109.5 . .
C7 C10 H10A 109.5 . .
C7 C10 H10B 109.5 . .
C7 C10 H10C 109.5 . .
H10A C10 H10B 109.5 . .
H10A C10 H10C 109.5 . .
H10B C10 H10C 109.5 . .
C12 C11 C4 124.4(10) . .
C12 C11 C13 115.1(10) . .
C13 C11 C4 120.4(10) . .
C11 C12 H12 118.3 . .
C11 C12 C38 123.4(13) . 1_565
C38 C12 H12 118.3 1_565 .
C11 C13 H13 120.4 . .
C37 C13 C11 119.2(11) 1_565 .
C37 C13 H13 120.4 1_565 .
N1 C14 C6 124.5(10) . .
N1 C14 H14 117.7 . .
C6 C14 H14 117.7 . .
N1 C15 H15 108.2 . .
N1 C15 C16 116.3(9) . .
N1 C15 C20 105.4(8) . .
C16 C15 H15 108.2 . .
C16 C15 C20 110.4(9) . .
C20 C15 H15 108.2 . .
C15 C16 H16A 110.1 . .
C15 C16 H16B 110.1 . .
C15 C16 C17 108.1(9) . .
H16A C16 H16B 108.4 . .
C17 C16 H16A 110.1 . .
C17 C16 H16B 110.1 . .
C16 C17 H17A 109.2 . .
C16 C17 H17B 109.2 . .
H17A C17 H17B 107.9 . .
C18 C17 C16 111.9(10) . .
C18 C17 H17A 109.2 . .
C18 C17 H17B 109.2 . .
C17 C18 H18A 109.5 . .
C17 C18 H18B 109.5 . .
C17 C18 C19 110.9(10) . .
H18A C18 H18B 108.0 . .
C19 C18 H18A 109.5 . .
C19 C18 H18B 109.5 . .
C18 C19 H19A 109.4 . .
C18 C19 H19B 109.4 . .
C18 C19 C20 111.1(9) . .
H19A C19 H19B 108.0 . .
C20 C19 H19A 109.4 . .
C20 C19 H19B 109.4 . .
N2 C20 C15 106.4(8) . .
N2 C20 C19 117.9(8) . .
N2 C20 H20 107.2 . .
C15 C20 H20 107.2 . .
C19 C20 C15 110.3(8) . .
C19 C20 H20 107.2 . .
N2 C21 H21 116.8 . .
N2 C21 C22 126.5(10) . .
C22 C21 H21 116.8 . .
C23 C22 C21 117.1(8) . .
C27 C22 C21 123.3(8) . .
C27 C22 C23 119.4(9) . .
C22 C23 H23 119.1 . .
C24 C23 C22 121.8(9) . .
C24 C23 H23 119.1 . .
C23 C24 C25 117.6(8) . .
C23 C24 C32 120.9(9) . .
C25 C24 C32 121.3(9) . .
C24 C25 H25 118.7 . .
C26 C25 C24 122.7(9) . .
C26 C25 H25 118.7 . .
C25 C26 C27 118.4(9) . .
C25 C26 C28 120.5(9) . .
C27 C26 C28 121.1(8) . .
O2 C27 C22 122.1(8) . .
O2 C27 C26 118.0(8) . .
C22 C27 C26 119.9(8) . .
C26 C28 C29 109.6(9) . .
C26 C28 C30 111.7(8) . .
C30 C28 C29 107.0(9) . .
C31 C28 C26 110.6(10) . .
C31 C28 C29 110.8(8) . .
C31 C28 C30 107.0(9) . .
C28 C29 H29A 109.5 . .
C28 C29 H29B 109.5 . .
C28 C29 H29C 109.5 . .
H29A C29 H29B 109.5 . .
H29A C29 H29C 109.5 . .
H29B C29 H29C 109.5 . .
C28 C30 H30A 109.5 . .
C28 C30 H30B 109.5 . .
C28 C30 H30C 109.5 . .
H30A C30 H30B 109.5 . .
H30A C30 H30C 109.5 . .
H30B C30 H30C 109.5 . .
C28 C31 H31A 109.5 . .
C28 C31 H31B 109.5 . .
C28 C31 H31C 109.5 . .
H31A C31 H31B 109.5 . .
H31A C31 H31C 109.5 . .
H31B C31 H31C 109.5 . .
C33 C32 C24 121.9(9) . .
C33 C32 C36 116.1(8) . .
C36 C32 C24 121.9(9) . .
C32 C33 H33 119.4 . .
C34 C33 C32 121.2(9) . .
C34 C33 H33 119.4 . .
N3 C34 C33 122.3(9) . .
N3 C34 H34 118.9 . .
C33 C34 H34 118.9 . .
N3 C35 H35 118.2 . .
N3 C35 C36 123.6(9) . .
C36 C35 H35 118.2 . .
C32 C36 H36 120.4 . .
C35 C36 C32 119.3(9) . .
C35 C36 H36 120.4 . .
N4 C37 C13 124.8(13) . 1_545
N4 C37 H37 117.6 . .
C13 C37 H37 117.6 1_545 .
N4 C38 C12 121.0(12) . 1_545
N4 C38 H38 119.5 . .
C12 C38 H38 119.5 1_545 .
O3 C39 Cd1 67.1(5) . .
O3 C39 O4 124.0(8) . .
O3 C39 C40 120.3(7) . .
O4 C39 Cd1 57.1(4) . .
O4 C39 C40 115.7(8) . .
C40 C39 Cd1 172.2(6) . .
C41 C40 C39 119.3(7) . .
C45 C40 C39 121.9(8) . .
C45 C40 C41 118.7(8) . .
C40 C41 H41 119.6 . .
C42 C41 C40 120.7(8) . .
C42 C41 H41 119.6 . .
C41 C42 H42 119.5 . .
C41 C42 C43 120.9(9) . .
C43 C42 H42 119.5 . .
C42 C43 C44 117.9(8) . .
C42 C43 C46 120.5(8) . .
C44 C43 C46 121.6(8) . .
C43 C44 H44 120.3 . .
C45 C44 C43 119.5(8) . .
C45 C44 H44 120.3 . .
C40 C45 C44 122.2(8) . .
C40 C45 H45 118.9 . .
C44 C45 H45 118.9 . .
C47 C46 C43 119.9(8) . .
C47 C46 C51 118.3(8) . .
C51 C46 C43 121.9(8) . .
C46 C47 H47 119.5 . .
C46 C47 C48 121.0(8) . .
C48 C47 H47 119.5 . .
C47 C48 H48 120.1 . .
C49 C48 C47 119.8(8) . .
C49 C48 H48 120.1 . .
C48 C49 C50 120.8(8) . .
C48 C49 C52 117.6(8) . .
C50 C49 C52 121.6(7) . .
C49 C50 H50 120.6 . .
C49 C50 C51 118.9(8) . .
C51 C50 H50 120.6 . .
C46 C51 H51 119.4 . .
C50 C51 C46 121.2(8) . .
C50 C51 H51 119.4 . .
O5 C52 O12 122.7(7) . 4_755
O5 C52 C49 119.4(7) . .
O12 C52 C49 118.0(7) 4_755 .
O6 C53 O7 123.0(7) . .
O6 C53 C54 120.6(7) . .
O7 C53 C54 116.3(7) . .
C55 C54 C53 118.5(7) . .
C59 C54 C53 122.2(7) . .
C59 C54 C55 119.3(8) . .
C54 C55 H55 120.1 . .
C56 C55 C54 119.8(8) . .
C56 C55 H55 120.1 . .
C55 C56 H56 119.3 . .
C55 C56 C57 121.4(9) . .
C57 C56 H56 119.3 . .
C56 C57 C58 118.7(8) . .
C56 C57 C60 119.2(8) . .
C58 C57 C60 122.1(8) . .
C57 C58 H58 120.3 . .
C57 C58 C59 119.5(8) . .
C59 C58 H58 120.3 . .
C54 C59 C58 121.3(9) . .
C54 C59 H59 119.3 . .
C58 C59 H59 119.3 . .
C61 C60 C57 120.3(8) . .
C61 C60 C65 118.4(8) . .
C65 C60 C57 121.2(8) . .
C60 C61 H61 119.5 . .
C60 C61 C62 121.0(9) . .
C62 C61 H61 119.5 . .
C61 C62 H62 119.7 . .
C63 C62 C61 120.7(9) . .
C63 C62 H62 119.7 . .
C62 C63 C64 118.6(9) . .
C62 C63 C104 119.7(8) . 4_655
C64 C63 C104 121.6(9) . 4_655
C63 C64 H64 119.9 . .
C65 C64 C63 120.2(10) . .
C65 C64 H64 119.9 . .
C60 C65 H65 119.7 . .
C64 C65 C60 120.6(10) . .
C64 C65 H65 119.7 . .
C96 C66 C67 121.1(10) 1_565 .
C96 C66 C97 119.1(8) 1_565 1_565
C97 C66 C67 119.6(9) 1_565 .
C68 C67 C66 120.7(9) . .
C68 C67 C71 116.4(7) . .
C71 C67 C66 122.6(10) . .
C67 C68 H68 119.9 . .
C67 C68 C69 120.2(9) . .
C69 C68 H68 119.9 . .
N5 C69 C68 123.0(9) . .
N5 C69 H69 118.5 . .
C68 C69 H69 118.5 . .
N5 C70 H70 118.0 . .
N5 C70 C71 124.0(9) . .
C71 C70 H70 118.0 . .
C67 C71 C70 119.2(9) . .
C67 C71 H71 120.4 . .
C70 C71 H71 120.4 . .
N6 C72 H72 118.9 . .
N6 C72 C73 122.1(8) . .
C73 C72 H72 118.9 . .
C72 C73 H73 119.5 . .
C74 C73 C72 120.9(8) . .
C74 C73 H73 119.5 . .
C73 C74 C75 116.9(7) . .
C73 C74 C77 121.1(8) . .
C75 C74 C77 121.9(8) . .
C74 C75 H75 119.7 . .
C74 C75 C76 120.6(8) . .
C76 C75 H75 119.7 . .
N6 C76 C75 121.3(8) . .
N6 C76 H76 119.3 . .
C75 C76 H76 119.3 . .
C78 C77 C74 123.2(8) . .
C78 C77 C82 117.5(7) . .
C82 C77 C74 119.3(8) . .
C77 C78 H78 119.5 . .
C77 C78 C79 121.1(9) . .
C79 C78 H78 119.5 . .
C78 C79 C87 116.3(8) . .
C80 C79 C78 121.6(9) . .
C80 C79 C87 122.1(7) . .
O8 C80 C79 122.8(9) . .
O8 C80 C81 119.1(8) . .
C79 C80 C81 118.1(7) . .
C80 C81 C83 120.4(7) . .
C82 C81 C80 117.5(9) . .
C82 C81 C83 121.9(9) . .
C77 C82 H82 117.9 . .
C81 C82 C77 124.3(9) . .
C81 C82 H82 117.9 . .
C81 C83 C84 112.4(7) . .
C81 C83 C86 111.4(7) . .
C85 C83 C81 108.5(9) . .
C85 C83 C84 109.5(7) . .
C85 C83 C86 108.0(8) . .
C86 C83 C84 106.9(9) . .
C83 C84 H84A 109.5 . .
C83 C84 H84B 109.5 . .
C83 C84 H84C 109.5 . .
H84A C84 H84B 109.5 . .
H84A C84 H84C 109.5 . .
H84B C84 H84C 109.5 . .
C83 C85 H85A 109.5 . .
C83 C85 H85B 109.5 . .
C83 C85 H85C 109.5 . .
H85A C85 H85B 109.5 . .
H85A C85 H85C 109.5 . .
H85B C85 H85C 109.5 . .
C83 C86 H86A 109.5 . .
C83 C86 H86B 109.5 . .
C83 C86 H86C 109.5 . .
H86A C86 H86B 109.5 . .
H86A C86 H86C 109.5 . .
H86B C86 H86C 109.5 . .
N7 C87 C79 123.6(9) . .
N7 C87 H87 118.2 . .
C79 C87 H87 118.2 . .
N7 C88 H88 107.2 . .
N7 C88 C93 105.8(8) . .
C89 C88 N7 116.3(7) . .
C89 C88 H88 107.2 . .
C89 C88 C93 112.8(7) . .
C93 C88 H88 107.2 . .
C88 C89 H89A 109.6 . .
C88 C89 H89B 109.6 . .
C88 C89 C90 110.1(7) . .
H89A C89 H89B 108.2 . .
C90 C89 H89A 109.6 . .
C90 C89 H89B 109.6 . .
C89 C90 H90A 109.0 . .
C89 C90 H90B 109.0 . .
H90A C90 H90B 107.8 . .
C91 C90 C89 112.8(9) . .
C91 C90 H90A 109.0 . .
C91 C90 H90B 109.0 . .
C90 C91 H91A 109.5 . .
C90 C91 H91B 109.5 . .
C90 C91 C92 110.9(9) . .
H91A C91 H91B 108.0 . .
C92 C91 H91A 109.5 . .
C92 C91 H91B 109.5 . .
C91 C92 H92A 109.9 . .
C91 C92 H92B 109.9 . .
H92A C92 H92B 108.3 . .
C93 C92 C91 109.0(7) . .
C93 C92 H92A 109.9 . .
C93 C92 H92B 109.9 . .
N8 C93 C88 106.1(7) . .
N8 C93 C92 115.7(8) . .
N8 C93 H93 109.0 . .
C88 C93 H93 109.0 . .
C92 C93 C88 107.8(9) . .
C92 C93 H93 109.0 . .
N8 C94 H94 118.1 . .
N8 C94 C95 123.8(9) . .
C95 C94 H94 118.1 . .
C96 C95 C94 116.0(9) . .
C96 C95 C99 118.5(9) . .
C99 C95 C94 125.4(7) . .
C66 C96 C95 121.1(10) 1_545 .
C66 C96 H96 119.4 1_545 .
C95 C96 H96 119.4 . .
C66 C97 H97 118.7 1_545 .
C66 C97 C98 122.5(9) 1_545 .
C98 C97 H97 118.7 . .
C97 C98 C100 120.5(9) . .
C99 C98 C97 118.7(9) . .
C99 C98 C100 120.7(7) . .
O9 C99 C95 118.5(8) . .
O9 C99 C98 121.6(9) . .
C98 C99 C95 120.0(7) . .
C98 C100 C102 113.7(8) . .
C101 C100 C98 109.7(8) . .
C101 C100 C102 107.8(9) . .
C101 C100 C103 108.9(8) . .
C103 C100 C98 111.1(9) . .
C103 C100 C102 105.5(8) . .
C100 C101 H10D 109.5 . .
C100 C101 H10E 109.5 . .
C100 C101 H10F 109.5 . .
H10D C101 H10E 109.5 . .
H10D C101 H10F 109.5 . .
H10E C101 H10F 109.5 . .
C100 C102 H10G 109.5 . .
C100 C102 H10H 109.5 . .
C100 C102 H10I 109.5 . .
H10G C102 H10H 109.5 . .
H10G C102 H10I 109.5 . .
H10H C102 H10I 109.5 . .
C100 C103 H10J 109.5 . .
C100 C103 H10K 109.5 . .
C100 C103 H10L 109.5 . .
H10J C103 H10K 109.5 . .
H10J C103 H10L 109.5 . .
H10K C103 H10L 109.5 . .
O10 C104 Cd2 57.6(4) . .
O10 C104 C63 115.9(8) . 4_655
O11 C104 Cd2 66.3(5) . .
O11 C104 O10 123.8(8) . .
O11 C104 C63 120.3(9) . 4_655
C63 C104 Cd2 171.4(6) 4_655 .
O1 V1A N1 86.7(3) . .
O1 V1A N2 148.3(4) . .
O2 V1A O1 90.4(3) . .
O2 V1A N1 142.9(4) . .
O2 V1A N2 87.2(3) . .
N2 V1A N1 76.6(3) . .
O13A V1A O1 106.4(5) . .
O13A V1A O2 110.1(5) . .
O13A V1A N1 106.3(5) . .
O13A V1A N2 104.2(5) . .
O8 V2A N7 85.1(3) . .
O8 V2A N8 138.9(3) . .
O9 V2A O8 86.5(3) . .
O9 V2A N7 148.2(4) . .
O9 V2A N8 86.7(3) . .
N7 V2A N8 79.9(3) . .
O14A V2A O8 111.8(4) . .
O14A V2A O9 105.4(4) . .
O14A V2A N7 106.2(4) . .
O14A V2A N8 109.1(4) . .
O1 V1B N2 144.8(4) . .
O2 V1B O1 86.6(3) . .
O2 V1B N1 149.1(5) . .
O2 V1B N2 86.2(4) . .
N1 V1B O1 88.8(3) . .
N1 V1B N2 80.2(4) . .
O13B V1B O1 113.3(6) . .
O13B V1B O2 110.3(6) . .
O13B V1B N1 99.6(6) . .
O13B V1B N2 101.5(5) . .
O8 V2B O9 89.4(3) . .
O8 V2B N7 82.6(3) . .
O8 V2B N8 140.5(4) . .
O9 V2B N7 132.7(4) . .
O9 V2B N8 84.0(3) . .
N8 V2B N7 74.0(3) . .
O14B V2B O8 106.8(7) . .
O14B V2B O9 109.8(7) . .
O14B V2B N7 117.2(6) . .
O14B V2B N8 112.1(6) . .
V1B O13B V1B 166.9(14) 4_656 .
V2B O14B V2B 162.9(17) . 4_755

loop_
_geom_bond_atom_site_label_1
_geom_bond_atom_site_label_2
_geom_bond_distance
_geom_bond_site_symmetry_2
Cd1 O3 2.526(6) .
Cd1 O4 2.306(5) .
Cd1 O6 2.335(5) .
Cd1 O7 2.284(6) 4_656
Cd1 N3 2.301(6) .
Cd1 N4 2.271(6) .
Cd1 C39 2.736(8) .
Cd2 O5 2.294(5) .
Cd2 O10 2.321(6) .
Cd2 O11 2.512(6) .
Cd2 O12 2.596(6) 4_755
Cd2 O12 2.358(5) .
Cd2 N5 2.290(6) .
Cd2 N6 2.319(5) .
Cd2 C104 2.739(9) .
O1 C1 1.325(11) .
O1 V1A 1.932(8) .
O1 V1B 1.996(7) .
O2 C27 1.334(9) .
O2 V1A 1.909(7) .
O2 V1B 1.977(7) .
O3 C39 1.242(10) .
O4 C39 1.279(10) .
O5 C52 1.257(10) .
O6 C53 1.245(9) .
O7 Cd1 2.284(6) 4_656
O7 C53 1.251(9) .
O8 C80 1.316(9) .
O8 V2A 1.954(7) .
O8 V2B 1.843(8) .
O9 C99 1.326(9) .
O9 V2A 1.909(7) .
O9 V2B 1.917(8) .
O10 C104 1.271(11) .
O11 C104 1.234(11) .
O12 Cd2 2.596(6) 4_755
O12 C52 1.272(9) 4_755
N1 C14 1.294(12) .
N1 C15 1.504(13) .
N1 V1A 2.117(10) .
N1 V1B 1.983(9) .
N2 C20 1.469(12) .
N2 C21 1.258(12) .
N2 V1A 2.102(9) .
N2 V1B 2.076(9) .
N3 C34 1.354(11) .
N3 C35 1.333(11) .
N4 C37 1.292(14) .
N4 C38 1.349(14) .
N5 C69 1.322(11) .
N5 C70 1.325(12) .
N6 C72 1.330(11) .
N6 C76 1.334(10) .
N7 C87 1.270(10) .
N7 C88 1.507(12) .
N7 V2A 2.045(8) .
N7 V2B 2.233(10) .
N8 C93 1.486(12) .
N8 C94 1.264(10) .
N8 V2A 2.077(8) .
N8 V2B 2.165(9) .
C1 C2 1.415(13) .
C1 C6 1.415(15) .
C2 C3 1.388(12) .
C2 C7 1.520(15) .
C3 H3 0.9500 .
C3 C4 1.388(15) .
C4 C5 1.368(14) .
C4 C11 1.499(12) .
C5 H5 0.9500 .
C5 C6 1.418(12) .
C6 C14 1.440(15) .
C7 C8 1.534(14) .
C7 C9 1.567(14) .
C7 C10 1.590(16) .
C8 H8A 0.9800 .
C8 H8B 0.9800 .
C8 H8C 0.9800 .
C9 H9A 0.9800 .
C9 H9B 0.9800 .
C9 H9C 0.9800 .
C10 H10A 0.9800 .
C10 H10B 0.9800 .
C10 H10C 0.9800 .
C11 C12 1.312(16) .
C11 C13 1.410(17) .
C12 H12 0.9500 .
C12 C38 1.398(14) 1_565
C13 H13 0.9500 .
C13 C37 1.386(15) 1_565
C14 H14 0.9500 .
C15 H15 1.0000 .
C15 C16 1.523(14) .
C15 C20 1.547(12) .
C16 H16A 0.9900 .
C16 H16B 0.9900 .
C16 C17 1.530(16) .
C17 H17A 0.9900 .
C17 H17B 0.9900 .
C17 C18 1.505(14) .
C18 H18A 0.9900 .
C18 H18B 0.9900 .
C18 C19 1.509(15) .
C19 H19A 0.9900 .
C19 H19B 0.9900 .
C19 C20 1.510(13) .
C20 H20 1.0000 .
C21 H21 0.9500 .
C21 C22 1.434(13) .
C22 C23 1.423(11) .
C22 C27 1.400(12) .
C23 H23 0.9500 .
C23 C24 1.366(13) .
C24 C25 1.414(12) .
C24 C32 1.474(11) .
C25 H25 0.9500 .
C25 C26 1.396(12) .
C26 C27 1.407(13) .
C26 C28 1.542(14) .
C28 C29 1.574(15) .
C28 C30 1.561(14) .
C28 C31 1.513(14) .
C29 H29A 0.9800 .
C29 H29B 0.9800 .
C29 H29C 0.9800 .
C30 H30A 0.9800 .
C30 H30B 0.9800 .
C30 H30C 0.9800 .
C31 H31A 0.9800 .
C31 H31B 0.9800 .
C31 H31C 0.9800 .
C32 C33 1.389(13) .
C32 C36 1.411(13) .
C33 H33 0.9500 .
C33 C34 1.379(11) .
C34 H34 0.9500 .
C35 H35 0.9500 .
C35 C36 1.392(11) .
C36 H36 0.9500 .
C37 C13 1.386(15) 1_545
C37 H37 0.9500 .
C38 C12 1.398(14) 1_545
C38 H38 0.9500 .
C39 C40 1.499(11) .
C40 C41 1.407(12) .
C40 C45 1.376(12) .
C41 H41 0.9500 .
C41 C42 1.385(12) .
C42 H42 0.9500 .
C42 C43 1.417(12) .
C43 C44 1.426(12) .
C43 C46 1.482(11) .
C44 H44 0.9500 .
C44 C45 1.395(12) .
C45 H45 0.9500 .
C46 C47 1.366(12) .
C46 C51 1.402(11) .
C47 H47 0.9500 .
C47 C48 1.393(13) .
C48 H48 0.9500 .
C48 C49 1.369(12) .
C49 C50 1.382(12) .
C49 C52 1.509(11) .
C50 H50 0.9500 .
C50 C51 1.384(11) .
C51 H51 0.9500 .
C52 O12 1.272(9) 4_755
C53 C54 1.503(10) .
C54 C55 1.391(11) .
C54 C59 1.364(11) .
C55 H55 0.9500 .
C55 C56 1.384(12) .
C56 H56 0.9500 .
C56 C57 1.387(12) .
C57 C58 1.389(12) .
C57 C60 1.510(11) .
C58 H58 0.9500 .
C58 C59 1.405(12) .
C59 H59 0.9500 .
C60 C61 1.374(12) .
C60 C65 1.388(13) .
C61 H61 0.9500 .
C61 C62 1.377(12) .
C62 H62 0.9500 .
C62 C63 1.378(13) .
C63 C64 1.391(14) .
C63 C104 1.517(12) 4_655
C64 H64 0.9500 .
C64 C65 1.376(14) .
C65 H65 0.9500 .
C66 C67 1.497(10) .
C66 C96 1.371(14) 1_565
C66 C97 1.384(14) 1_565
C67 C68 1.382(14) .
C67 C71 1.392(13) .
C68 H68 0.9500 .
C68 C69 1.403(11) .
C69 H69 0.9500 .
C70 H70 0.9500 .
C70 C71 1.398(12) .
C71 H71 0.9500 .
C72 H72 0.9500 .
C72 C73 1.395(10) .
C73 H73 0.9500 .
C73 C74 1.352(12) .
C74 C75 1.372(12) .
C74 C77 1.479(9) .
C75 H75 0.9500 .
C75 C76 1.405(10) .
C76 H76 0.9500 .
C77 C78 1.361(12) .
C77 C82 1.406(13) .
C78 H78 0.9500 .
C78 C79 1.421(11) .
C79 C80 1.396(13) .
C79 C87 1.472(13) .
C80 C81 1.443(13) .
C81 C82 1.394(11) .
C81 C83 1.532(13) .
C82 H82 0.9500 .
C83 C84 1.547(12) .
C83 C85 1.517(13) .
C83 C86 1.542(12) .
C84 H84A 0.9800 .
C84 H84B 0.9800 .
C84 H84C 0.9800 .
C85 H85A 0.9800 .
C85 H85B 0.9800 .
C85 H85C 0.9800 .
C86 H86A 0.9800 .
C86 H86B 0.9800 .
C86 H86C 0.9800 .
C87 H87 0.9500 .
C88 H88 1.0000 .
C88 C89 1.502(13) .
C88 C93 1.565(12) .
C89 H89A 0.9900 .
C89 H89B 0.9900 .
C89 C90 1.563(13) .
C90 H90A 0.9900 .
C90 H90B 0.9900 .
C90 C91 1.508(13) .
C91 H91A 0.9900 .
C91 H91B 0.9900 .
C91 C92 1.549(14) .
C92 H92A 0.9900 .
C92 H92B 0.9900 .
C92 C93 1.522(13) .
C93 H93 1.0000 .
C94 H94 0.9500 .
C94 C95 1.449(13) .
C95 C96 1.415(11) .
C95 C99 1.430(13) .
C96 C66 1.371(14) 1_545
C96 H96 0.9500 .
C97 C66 1.384(14) 1_545
C97 H97 0.9500 .
C97 C98 1.393(11) .
C98 C99 1.392(13) .
C98 C100 1.557(13) .
C100 C101 1.523(14) .
C100 C102 1.566(13) .
C100 C103 1.544(13) .
C101 H10D 0.9800 .
C101 H10E 0.9800 .
C101 H10F 0.9800 .
C102 H10G 0.9800 .
C102 H10H 0.9800 .
C102 H10I 0.9800 .
C103 H10J 0.9800 .
C103 H10K 0.9800 .
C103 H10L 0.9800 .
C104 C63 1.517(12) 4_655
V1A O13A 1.600(10) .
V2A O14A 1.623(9) .
V1B O13B 1.637(5) .
V2B O14B 1.645(6) .
O13B V1B 1.637(5) 4_656
O14B V2B 1.645(6) 4_755

loop_
_geom_torsion_atom_site_label_1
_geom_torsion_atom_site_label_2
_geom_torsion_atom_site_label_3
_geom_torsion_atom_site_label_4
_geom_torsion
_geom_torsion_site_symmetry_1
_geom_torsion_site_symmetry_4
Cd1 O3 C39 O4 -5.0(8) . .
Cd1 O3 C39 C40 177.2(7) . .
Cd1 O4 C39 O3 5.5(9) . .
Cd1 O4 C39 C40 -176.7(6) . .
Cd1 O6 C53 O7 -130(2) . .
Cd1 O6 C53 C54 48(3) . .
Cd1 O7 C53 O6 9.6(9) 4_656 .
Cd1 O7 C53 C54 -168.6(5) 4_656 .
Cd1 N3 C34 C33 171.1(7) . .
Cd1 N3 C35 C36 -170.1(7) . .
Cd1 N4 C37 C13 180.0(12) . 1_545
Cd1 N4 C38 C12 177.4(12) . 1_545
Cd2 O5 C52 O12 2.5(9) . 4_755
Cd2 O5 C52 C49 -177.2(6) . .
Cd2 O10 C104 O11 4.5(11) . .
Cd2 O10 C104 C63 -173.6(7) . 4_655
Cd2 O11 C104 O10 -4.2(10) . .
Cd2 O11 C104 C63 173.8(9) . 4_655
Cd2 N5 C69 C68 -175.6(8) . .
Cd2 N5 C70 C71 174.2(9) . .
Cd2 N6 C72 C73 175.4(8) . .
Cd2 N6 C76 C75 -177.0(7) . .
O1 C1 C2 C3 177.0(10) . .
O1 C1 C2 C7 -3.6(16) . .
O1 C1 C6 C5 -177.7(11) . .
O1 C1 C6 C14 2.1(18) . .
O1 V1B O13B V1B -44.9(3) . 4_656
O2 V1B O13B V1B -140.0(3) . 4_656
O3 C39 C40 C41 176.8(8) . .
O3 C39 C40 C45 -0.3(13) . .
O4 C39 C40 C41 -1.2(12) . .
O4 C39 C40 C45 -178.3(8) . .
O6 C53 C54 C55 -173.6(8) . .
O6 C53 C54 C59 4.6(13) . .
O7 C53 C54 C55 4.6(11) . .
O7 C53 C54 C59 -177.1(8) . .
O8 C80 C81 C82 -176.9(8) . .
O8 C80 C81 C83 -1.1(12) . .
O8 V2B O14B V2B -138.2(3) . 4_755
O9 V2B O14B V2B -42.6(3) . 4_755
N1 C15 C16 C17 -178.2(9) . .
N1 C15 C20 N2 -46.4(10) . .
N1 C15 C20 C19 -175.4(8) . .
N1 V1B O13B V1B 48.0(3) . 4_656
N2 C21 C22 C23 179.7(10) . .
N2 C21 C22 C27 4.3(17) . .
N2 V1B O13B V1B 129.8(3) . 4_656
N3 C35 C36 C32 0.3(14) . .
N5 C70 C71 C67 3.1(18) . .
N6 C72 C73 C74 0.7(16) . .
N7 C88 C89 C90 -176.3(8) . .
N7 C88 C93 N8 -46.7(9) . .
N7 C88 C93 C92 -171.3(7) . .
N7 V2B O14B V2B 131.6(4) . 4_755
N8 C94 C95 C96 -172.6(10) . .
N8 C94 C95 C99 4.4(16) . .
N8 V2B O14B V2B 48.9(4) . 4_755
C1 C2 C3 C4 1.8(16) . .
C1 C2 C7 C8 60.4(13) . .
C1 C2 C7 C9 179.7(10) . .
C1 C2 C7 C10 -61.7(13) . .
C1 C6 C14 N1 6(2) . .
C2 C1 C6 C5 3.4(17) . .
C2 C1 C6 C14 -176.8(10) . .
C2 C3 C4 C5 1.3(17) . .
C2 C3 C4 C11 178.6(10) . .
C3 C2 C7 C8 -120.2(11) . .
C3 C2 C7 C9 -0.9(15) . .
C3 C2 C7 C10 117.7(11) . .
C3 C4 C5 C6 -2.1(17) . .
C3 C4 C11 C12 18.0(18) . .
C3 C4 C11 C13 -160.7(12) . .
C4 C5 C6 C1 -0.2(18) . .
C4 C5 C6 C14 180.0(11) . .
C4 C11 C12 C38 -178.7(14) . 1_565
C4 C11 C13 C37 176.2(13) . 1_565
C5 C4 C11 C12 -164.8(13) . .
C5 C4 C11 C13 16.6(17) . .
C5 C6 C14 N1 -174.0(12) . .
C6 C1 C2 C3 -4.1(15) . .
C6 C1 C2 C7 175.3(10) . .
C7 C2 C3 C4 -177.6(10) . .
C11 C4 C5 C6 -179.5(10) . .
C12 C11 C13 C37 -3(2) . 1_565
C13 C11 C12 C38 0(2) . 1_565
C14 N1 C15 C16 -31.0(16) . .
C14 N1 C15 C20 -153.6(10) . .
C15 N1 C14 C6 -176.2(10) . .
C15 C16 C17 C18 58.5(13) . .
C16 C15 C20 N2 -172.7(9) . .
C16 C15 C20 C19 58.3(12) . .
C16 C17 C18 C19 -57.6(14) . .
C17 C18 C19 C20 55.9(13) . .
C18 C19 C20 N2 -178.6(9) . .
C18 C19 C20 C15 -56.1(12) . .
C20 N2 C21 C22 -173.9(9) . .
C20 C15 C16 C17 -58.2(12) . .
C21 N2 C20 C15 -134.8(11) . .
C21 N2 C20 C19 -10.4(16) . .
C21 C22 C23 C24 -174.5(9) . .
C21 C22 C27 O2 -9.1(16) . .
C21 C22 C27 C26 171.1(10) . .
C22 C23 C24 C25 0.5(15) . .
C22 C23 C24 C32 175.7(9) . .
C23 C22 C27 O2 175.6(10) . .
C23 C22 C27 C26 -4.3(15) . .
C23 C24 C25 C26 1.1(15) . .
C23 C24 C32 C33 -12.9(14) . .
C23 C24 C32 C36 171.4(9) . .
C24 C25 C26 C27 -4.1(15) . .
C24 C25 C26 C28 175.4(9) . .
C24 C32 C33 C34 -172.7(9) . .
C24 C32 C36 C35 173.8(8) . .
C25 C24 C32 C33 162.2(9) . .
C25 C24 C32 C36 -13.6(13) . .
C25 C26 C27 O2 -174.2(10) . .
C25 C26 C27 C22 5.7(16) . .
C25 C26 C28 C29 -122.9(10) . .
C25 C26 C28 C30 -4.6(15) . .
C25 C26 C28 C31 114.6(11) . .
C27 C22 C23 C24 1.1(15) . .
C27 C26 C28 C29 56.6(13) . .
C27 C26 C28 C30 175.0(10) . .
C27 C26 C28 C31 -65.9(13) . .
C28 C26 C27 O2 6.3(16) . .
C28 C26 C27 C22 -173.9(10) . .
C32 C24 C25 C26 -174.1(9) . .
C32 C33 C34 N3 -2.6(14) . .
C33 C32 C36 C35 -2.1(13) . .
C34 N3 C35 C36 0.5(13) . .
C35 N3 C34 C33 0.6(12) . .
C36 C32 C33 C34 3.3(14) . .
C37 N4 C38 C12 1(2) . 1_545
C38 N4 C37 C13 -4(2) . 1_545
C39 C40 C41 C42 -178.0(8) . .
C39 C40 C45 C44 178.3(8) . .
C40 C41 C42 C43 0.4(15) . .
C41 C40 C45 C44 1.1(14) . .
C41 C42 C43 C44 -0.3(14) . .
C41 C42 C43 C46 177.9(9) . .
C42 C43 C44 C45 0.6(14) . .
C42 C43 C46 C47 29.9(13) . .
C42 C43 C46 C51 -150.5(9) . .
C43 C44 C45 C40 -1.1(15) . .
C43 C46 C47 C48 -175.8(9) . .
C43 C46 C51 C50 176.6(8) . .
C44 C43 C46 C47 -152.0(9) . .
C44 C43 C46 C51 27.6(14) . .
C45 C40 C41 C42 -0.8(14) . .
C46 C43 C44 C45 -177.5(8) . .
C46 C47 C48 C49 -2.8(15) . .
C47 C46 C51 C50 -3.8(14) . .
C47 C48 C49 C50 0.0(14) . .
C47 C48 C49 C52 177.6(8) . .
C48 C49 C50 C51 0.8(13) . .
C48 C49 C52 O5 -9.5(12) . .
C48 C49 C52 O12 170.9(8) . 4_755
C49 C50 C51 C46 1.1(13) . .
C50 C49 C52 O5 168.1(8) . .
C50 C49 C52 O12 -11.6(12) . 4_755
C51 C46 C47 C48 4.6(14) . .
C52 C49 C50 C51 -176.7(8) . .
C53 C54 C55 C56 -178.4(8) . .
C53 C54 C59 C58 -179.8(8) . .
C54 C55 C56 C57 -3.0(15) . .
C55 C54 C59 C58 -1.5(14) . .
C55 C56 C57 C58 1.0(15) . .
C55 C56 C57 C60 179.5(9) . .
C56 C57 C58 C59 0.7(15) . .
C56 C57 C60 C61 -32.2(14) . .
C56 C57 C60 C65 144.1(11) . .
C57 C58 C59 C54 -0.5(15) . .
C57 C60 C61 C62 177.6(9) . .
C57 C60 C65 C64 176.8(12) . .
C58 C57 C60 C61 146.1(10) . .
C58 C57 C60 C65 -37.6(16) . .
C59 C54 C55 C56 3.3(14) . .
C60 C57 C58 C59 -177.6(9) . .
C60 C61 C62 C63 2.5(16) . .
C61 C60 C65 C64 -6.8(19) . .
C61 C62 C63 C64 -0.6(17) . .
C61 C62 C63 C104 175.2(9) . 4_655
C62 C63 C64 C65 -5(2) . .
C63 C64 C65 C60 9(2) . .
C65 C60 C61 C62 1.2(16) . .
C66 C67 C68 C69 174.9(10) . .
C66 C67 C71 C70 -176.0(10) . .
C66 C97 C98 C99 2.1(14) 1_545 .
C66 C97 C98 C100 -174.0(9) 1_545 .
C67 C68 C69 N5 -0.4(16) . .
C68 C67 C71 C70 -2.1(15) . .
C69 N5 C70 C71 -2.6(16) . .
C70 N5 C69 C68 1.2(15) . .
C71 C67 C68 C69 0.9(15) . .
C72 N6 C76 C75 0.4(14) . .
C72 C73 C74 C75 1.8(15) . .
C72 C73 C74 C77 -175.3(9) . .
C73 C74 C75 C76 -3.3(14) . .
C73 C74 C77 C78 -31.6(14) . .
C73 C74 C77 C82 148.6(9) . .
C74 C75 C76 N6 2.2(15) . .
C74 C77 C78 C79 -179.9(8) . .
C74 C77 C82 C81 -178.4(8) . .
C75 C74 C77 C78 151.4(9) . .
C75 C74 C77 C82 -28.4(13) . .
C76 N6 C72 C73 -1.8(15) . .
C77 C74 C75 C76 173.9(9) . .
C77 C78 C79 C80 -0.9(14) . .
C77 C78 C79 C87 179.5(8) . .
C78 C77 C82 C81 1.8(13) . .
C78 C79 C80 O8 178.4(8) . .
C78 C79 C80 C81 0.4(13) . .
C78 C79 C87 N7 -173.7(9) . .
C79 C80 C81 C82 1.2(12) . .
C79 C80 C81 C83 177.0(8) . .
C80 O8 V2B O9 -172.9(7) . .
C80 O8 V2B N7 53.8(7) . .
C80 O8 V2B N8 107.2(8) . .
C80 O8 V2B O14B -62.4(10) . .
C80 C79 C87 N7 6.8(14) . .
C80 C81 C82 C77 -2.3(13) . .
C80 C81 C83 C84 56.4(11) . .
C80 C81 C83 C85 -64.9(10) . .
C80 C81 C83 C86 176.4(8) . .
C82 C77 C78 C79 -0.1(13) . .
C82 C81 C83 C84 -128.0(9) . .
C82 C81 C83 C85 110.7(9) . .
C82 C81 C83 C86 -8.0(12) . .
C83 C81 C82 C77 -178.1(8) . .
C87 N7 C88 C89 -14.0(13) . .
C87 N7 C88 C93 -140.1(9) . .
C87 C79 C80 O8 -2.1(13) . .
C87 C79 C80 C81 179.9(8) . .
C88 N7 C87 C79 -179.0(8) . .
C88 C89 C90 C91 51.0(11) . .
C89 C88 C93 N8 -174.9(8) . .
C89 C88 C93 C92 60.5(10) . .
C89 C90 C91 C92 -54.5(11) . .
C90 C91 C92 C93 60.5(11) . .
C91 C92 C93 N8 180.0(8) . .
C91 C92 C93 C88 -61.4(10) . .
C93 N8 C94 C95 -176.4(9) . .
C93 C88 C89 C90 -53.8(10) . .
C94 N8 C93 C88 -153.0(9) . .
C94 N8 C93 C92 -33.5(14) . .
C94 C95 C96 C66 179.0(9) . 1_545
C94 C95 C99 O9 3.7(15) . .
C94 C95 C99 C98 -176.1(9) . .
C96 C66 C67 C68 24.1(15) 1_565 .
C96 C66 C67 C71 -162.3(10) 1_565 .
C96 C95 C99 O9 -179.4(9) . .
C96 C95 C99 C98 0.9(14) . .
C97 C66 C67 C68 -151.9(10) 1_565 .
C97 C66 C67 C71 21.7(14) 1_565 .
C97 C98 C99 O9 177.5(9) . .
C97 C98 C99 C95 -2.8(14) . .
C97 C98 C100 C101 119.0(9) . .
C97 C98 C100 C102 -1.8(13) . .
C97 C98 C100 C103 -120.6(9) . .
C99 C95 C96 C66 1.8(15) . 1_545
C99 C98 C100 C101 -57.0(11) . .
C99 C98 C100 C102 -177.8(9) . .
C99 C98 C100 C103 63.4(12) . .
C100 C98 C99 O9 -6.4(15) . .
C100 C98 C99 C95 173.3(8) . .
C104 C63 C64 C65 179.3(12) 4_655 .
V1A O1 C1 C2 146.8(8) . .
V1A O1 C1 C6 -32.1(15) . .
V1A O2 C27 C22 18.1(17) . .
V1A O2 C27 C26 -162.1(8) . .
V1A N1 C14 C6 12.6(17) . .
V1A N1 C15 C16 140.9(8) . .
V1A N1 C15 C20 18.3(10) . .
V1A N2 C20 C15 55.9(9) . .
V1A N2 C20 C19 -179.7(7) . .
V1A N2 C21 C22 -6.5(16) . .
V2A O8 C80 C79 11.2(13) . .
V2A O8 C80 C81 -170.8(6) . .
V2A O8 V2B O9 68.2(3) . .
V2A O8 V2B N7 -65.1(3) . .
V2A O8 V2B N8 -11.7(5) . .
V2A O8 V2B O14B 178.7(7) . .
V2A O9 C99 C95 -33.8(13) . .
V2A O9 C99 C98 146.0(8) . .
V2A N7 C87 C79 -19.2(15) . .
V2A N7 C88 C89 -177.9(6) . .
V2A N7 C88 C93 56.0(8) . .
V2A N8 C93 C88 17.3(10) . .
V2A N8 C93 C92 136.8(7) . .
V2A N8 C94 C95 14.2(15) . .
V1B O1 C1 C2 -169.3(7) . .
V1B O1 C1 C6 11.9(16) . .
V1B O2 C27 C22 -24.4(15) . .
V1B O2 C27 C26 155.5(8) . .
V1B N1 C14 C6 -26.7(17) . .
V1B N1 C15 C16 175.4(8) . .
V1B N1 C15 C20 52.8(9) . .
V1B N2 C20 C15 21.8(10) . .
V1B N2 C20 C19 146.2(8) . .
V1B N2 C21 C22 30.3(15) . .
V2B O8 C80 C79 -42.2(11) . .
V2B O8 C80 C81 135.7(7) . .
V2B O9 C99 C95 21.9(15) . .
V2B O9 C99 C98 -158.3(7) . .
V2B N7 C87 C79 23.2(12) . .
V2B N7 C88 C89 144.1(7) . .
V2B N7 C88 C93 18.0(9) . .
V2B N8 C93 C88 57.6(9) . .
V2B N8 C93 C92 177.0(7) . .
V2B N8 C94 C95 -30.5(13) . .

loop_
_platon_squeeze_void_nr
_platon_squeeze_void_average_x
_platon_squeeze_void_average_y
_platon_squeeze_void_average_z
_platon_squeeze_void_volume
_platon_squeeze_void_count_electrons
_platon_squeeze_void_content
1 -0.111 0.000 0.000 1057 240 ' '
2 -0.050 0.500 0.000 737 192 ' '
3 0.029 0.500 0.500 737 193 ' '
4 0.111 1.000 0.500 1057 239 ' '
